data_1572320
loop_
_publ_author_name
'Tsang, Nicole'
'Kibler, Alexander J.'
'Argent, Stephen P.'
'Lam, Hon Wai'
'Jones, Kieran D.'
'Newton, Graham N.'

_publ_section_title
;
 Organofunctionalized borotungstate polyoxometalates as tunable
 photocatalysts for oxidative dimerization of amines.
;
_journal_issue 36
_journal_name_full 'Chemical science'
_journal_page_first 14685
_journal_page_last 14691
_journal_paper_doi 10.1039/d4sc03534h
_journal_volume 15
_journal_year 2024
_chemical_formula_moiety '0.99(C12 H11 As2 B O41 W11), 0.01(W12 O40 B), 3(K), 7(C H3 N O2), H2O'
_chemical_formula_sum 'C18.88 H33.89 As1.98 B K3 N7 O55.99 W11.01'
_chemical_formula_weight 3555.46
_space_group_crystal_system monoclinic
_space_group_IT_number 14
_space_group_name_Hall '-P 2yn'
_space_group_name_H-M_alt 'P 1 21/n 1'
_atom_sites_solution_hydrogens mixed
_atom_sites_solution_primary dual
_atom_sites_solution_secondary difmap
_audit_creation_date 2023-12-15
_audit_creation_method
;
Olex2 1.5
(compiled 2023.08.24 svn.re1ec1418 for OlexSys, GUI svn.r6817)
;
_audit_update_record
;
2024-05-28 deposited with the CCDC.	2024-08-12 downloaded from the CCDC.
;
_cell_angle_alpha 90
_cell_angle_beta 97.73
_cell_angle_gamma 90
_cell_formula_units_Z 4
_cell_length_a 12.186
_cell_length_b 23.16170(10)
_cell_length_c 23.13750(10)
_cell_measurement_reflns_used 121320
_cell_measurement_temperature 100(2)
_cell_measurement_theta_max 35.029862751295575
_cell_measurement_theta_min 0.8511874734767082
_cell_volume 6471.18(4)
_computing_data_collection 'GDA - generic data acquisition software'
_computing_data_reduction
;
aimless (Evans, P. R. and Murshudov, G. N., 2013)
ccp4 (Winn, M. D. et al., 2011)
DIALS 3.11.1-g247d2660a-release (Winter, G. et al., 2018)
pointless (Evans, P., 2006)
XIA2 3.11.0 (Winter, G., 2010)
;
_computing_molecular_graphics 'Olex2 1.5 (Dolomanov et al., 2009)'
_computing_publication_material 'Olex2 1.5 (Dolomanov et al., 2009)'
_computing_structure_refinement 'SHELXL 2018/3 (Sheldrick, 2015)'
_computing_structure_solution 'SHELXT 2018/2 (Sheldrick, 2018)'
_diffrn_ambient_temperature 100(2)
_diffrn_detector 'Photon counting pixel array'
_diffrn_detector_type 'Dectris PILATUS 2M'
_diffrn_measured_fraction_theta_full 1.000
_diffrn_measured_fraction_theta_max 0.955
_diffrn_measurement_device 'Fixed \c 3-circle diffractometer'
_diffrn_measurement_device_type 'Fluid Film Devices'
_diffrn_measurement_method 'shutterless scans'
_diffrn_measurement_specimen_support 'MiTeGen MicroMount'
_diffrn_radiation_monochromator 'Silicon 111'
_diffrn_radiation_type Synchrotron
_diffrn_radiation_wavelength 0.6889
_diffrn_reflns_av_R_equivalents 0.0685
_diffrn_reflns_av_unetI/netI 0.0425
_diffrn_reflns_Laue_measured_fraction_full 1.000
_diffrn_reflns_Laue_measured_fraction_max 0.955
_diffrn_reflns_limit_h_max 20
_diffrn_reflns_limit_h_min -20
_diffrn_reflns_limit_k_max 39
_diffrn_reflns_limit_k_min -38
_diffrn_reflns_limit_l_max 39
_diffrn_reflns_limit_l_min -38
_diffrn_reflns_number 282940
_diffrn_reflns_point_group_measured_fraction_full 1.000
_diffrn_reflns_point_group_measured_fraction_max 0.955
_diffrn_reflns_theta_full 24.415
_diffrn_reflns_theta_max 36.114
_diffrn_reflns_theta_min 1.211
_diffrn_source Synchrotron
_diffrn_source_details 'Allan et al. (2017)'
_diffrn_source_type 'Diamond Light Source Beamline I19-1'
_exptl_absorpt_coefficient_mu 18.996
_exptl_absorpt_correction_T_max 1.0
_exptl_absorpt_correction_T_min 0.9350628092347374
_exptl_absorpt_correction_type empirical
_exptl_absorpt_process_details
;
CCP4 8.0.003: AIMLESS, version 0.7.9 : 10/06/22
Scaling & analysis of unmerged intensities, absorption correction using spherical harmonics
;
_exptl_crystal_colour colourless
_exptl_crystal_colour_primary colourless
_exptl_crystal_density_diffrn 3.649
_exptl_crystal_description block
_exptl_crystal_F_000 6345
_exptl_crystal_size_max 0.13
_exptl_crystal_size_mid 0.05
_exptl_crystal_size_min 0.03
_refine_diff_density_max 3.774
_refine_diff_density_min -2.825
_refine_diff_density_rms 0.320
_refine_ls_extinction_method none
_refine_ls_goodness_of_fit_ref 1.077
_refine_ls_hydrogen_treatment mixed
_refine_ls_matrix_type full
_refine_ls_number_parameters 957
_refine_ls_number_reflns 32415
_refine_ls_number_restraints 933
_refine_ls_restrained_S_all 1.073
_refine_ls_R_factor_all 0.0443
_refine_ls_R_factor_gt 0.0354
_refine_ls_shift/su_max 0.003
_refine_ls_shift/su_mean 0.000
_refine_ls_structure_factor_coef Fsqd
_refine_ls_weighting_details 'w=1/[\s^2^(Fo^2^)+(0.0045P)^2^+72.4676P] where P=(Fo^2^+2Fc^2^)/3'
_refine_ls_weighting_scheme calc
_refine_ls_wR_factor_gt 0.0746
_refine_ls_wR_factor_ref 0.0768
_reflns_Friedel_coverage 0.000
_reflns_number_gt 27629
_reflns_number_total 32415
_reflns_threshold_expression 'I > 2\s(I)'
_cod_data_source_file d4sc03534h2.cif
_cod_data_source_block KAsBW11
_cod_depositor_comments 'Adding full bibliography for 1572319--1572320.cif.'
_cod_original_cell_volume 6471.15(4)
_cod_database_code 1572320
_nottingham_internal_coll_name WKDJLE_1
_nottingham_internal_coll_number 19213
_nottingham_internal_coll_client KJ/HWL
_nottingham_internal_coll_type custom
_nottingham_internal_coll_frame_method 0.01
_nottingham_internal_coll_frame_time 'fine \w scans'
_nottingham_internal_coll_frame_width 0.2
_nottingham_internal_coll_user pczspa
_nottingham_internal_coll_date 23/09/2022
_nottingham_internal_coll_location DLS
_nottingham_internal_coll_instrument i19-EH1
_nottingham_internal_process_date 23/09/2022
_nottingham_internal_process_user pczspa
_nottingham_internal_solution_date 16/11/2023
_nottingham_internal_solution_user pczspa/pczkj1
_nottingham_internal_refinement_date 15/12/2023
_nottingham_internal_refinement_user pczpsa/pczkj1
_nottingham_internal_validation_date 15/12/2023
_nottingham_internal_validation_user pczpsa
_nottingham_internal_archive_date 15/12/2023
_shelx_shelxl_version_number 2018/3
_shelx_space_group_comment
;
The symmetry employed for this shelxl refinement is uniquely defined
by the following loop, which should always be used as a source of
symmetry information in preference to the above space-group names.
They are only intended as comments.
;
_shelx_estimated_absorpt_t_max 0.600
_shelx_estimated_absorpt_t_min 0.191
_olex2_refinement_description
;
1. Fixed Uiso
 At 1.2 times of:
  All C(H) groups
 At 1.5 times of:
  All C(H,H,H) groups, All K(H) groups
2. Shared sites
{C1X, C1A}
3. Restrained distances
 O1C-H1C
 0.95 with sigma of 0.02
 As1A-C1A \\sim As1A-C1X
 with sigma of 0.02
 C1A-C2A \\sim C1X-C2X
 with sigma of 0.02
 C1A-C6A \\sim C1X-C6X
 with sigma of 0.02
 C1A-C3A \\sim C1X-C3X
 with sigma of 0.04
 C1A-C5A \\sim C1X-C5X
 with sigma of 0.04
 C2A-C3A \\sim C2X-C3X
 with sigma of 0.02
 C3A-C4A \\sim C3X-C4X
 with sigma of 0.02
 C4A-C5A \\sim C4X-C5X
 with sigma of 0.02
 C5A-C6A \\sim C5X-C6X
 with sigma of 0.02
 As1A-C2A \\sim As1A-C2X
 with sigma of 0.04
 As1A-C6A \\sim As1A-C6X
 with sigma of 0.04
 C2A-C4A \\sim C2X-C4X
 with sigma of 0.04
 C2A-C6A \\sim C2X-C6X
 with sigma of 0.04
 C3A-C5A \\sim C3X-C5X
 with sigma of 0.04
 C4A-C6A \\sim C4X-C6X
 with sigma of 0.04
4. Restrained planarity
 C1X, C2X, C3X, C4X, C5X, C6X
 with sigma of 0.1
 C1A, C2A, C3A, C4A, C5A, C6A
 with sigma of 0.1
5. Uiso/Uaniso restraints and constraints
O3G \\sim O4H \\sim O3F \\sim C1J \\sim O3E \\sim O4I \\sim N2J \\sim C1K \\sim
O3I \\sim C1F \\sim C1E \\sim C1G \\sim N2I \\sim O3J \\sim O3H \\sim C1H \\sim
N2E \\sim O4J \\sim O4E \\sim O3K \\sim N2F \\sim N2G \\sim O4F \\sim C1I \\sim
N2K \\sim O4K \\sim O4G \\sim N2H: within 2A with sigma of 0.04 and sigma for
terminal atoms of 0.08 within 2A
C1A \\sim C2A \\sim C3A \\sim C4A \\sim C5A \\sim C6A \\sim C1B \\sim C2B \\sim
C3B \\sim C4B \\sim C5B \\sim C6B \\sim C1E \\sim C1F \\sim C1G \\sim C1H \\sim
C1I \\sim C1J \\sim C1K \\sim C1X \\sim C2X \\sim C3X \\sim C4X \\sim C5X \\sim
C6X \\sim As1A \\sim As1B: within 2A with sigma of 0.04 and sigma for terminal
atoms of 0.08 within 2A
C1A \\sim C2A \\sim C3A \\sim C4A \\sim C5A \\sim C6A \\sim C1B \\sim C2B \\sim
C3B \\sim C4B \\sim C5B \\sim C6B: within 2A with sigma of 0.01 and sigma for
terminal atoms of 0.02 within 2A
K1B \\sim K1A: within 2A with sigma of 0.04 and sigma for terminal atoms of
0.08 within 2A
K3 \\sim K3A: within 2A with sigma of 0.04 and sigma for terminal atoms of 0.08
within 2A
Uanis(N2G) \\sim Ueq, Uanis(O3G) \\sim Ueq, Uanis(O4G) \\sim Ueq, Uanis(C1G)
\\sim Ueq, Uanis(O4H) \\sim Ueq, Uanis(N2H) \\sim Ueq, Uanis(O3H) \\sim Ueq,
Uanis(C1H) \\sim Ueq, Uanis(O3F) \\sim Ueq, Uanis(N2F) \\sim Ueq, Uanis(C1F)
\\sim Ueq, Uanis(O4F) \\sim Ueq: with sigma of 0.01 and sigma for terminal
atoms of 0.02
Uanis(C1X) = Uanis(C1A)
Uanis(K3A) = Uanis(K3)
6. Rigid body (RIGU) restrains
 C1A, C2A, C3A, C4A, C5A, C6A, C1B, C2B, C3B, C4B, C5B, C6B, C1E, C1F, C1G,
 C1H, C1I, C1J, C1K, C1X, C2X, C3X, C4X, C5X, C6X, As1A, As1B
 with sigma for 1-2 distances of 0.004 and sigma for 1-3 distances of 0.004
 O3G, O4H, O3F, C1J, O3E, O4I, N2J, C1K, O3I, C1F, C1E, C1G, N2I, O3J, O3H,
 C1H, N2E, O4J, O4E, O3K, N2F, N2G, O4F, C1I, N2K, O4K, O4G, N2H
 with sigma for 1-2 distances of 0.004 and sigma for 1-3 distances of 0.004
 C1A, C2A, C3A, C4A, C5A, C6A, C1B, C2B, C3B, C4B, C5B, C6B
 with sigma for 1-2 distances of 0.005 and sigma for 1-3 distances of 0.01
7. Same fragment restrains
{C1E, N2E, O4E, O3E} sigma for 1-2: 0.02, 1-3: 0.04
as in
{C1E, N2E, O3E, O4E}
{C1E, N2E, O4E, O3E} sigma for 1-2: 0.02, 1-3: 0.04
{C1E, N2E, O3E, O4E} sigma for 1-2: 0.02, 1-3: 0.04
as in
{C1J, N2J, O3J, O4J}
{C1E, N2E, O4E, O3E} sigma for 1-2: 0.02, 1-3: 0.04
{C1E, N2E, O3E, O4E} sigma for 1-2: 0.02, 1-3: 0.04
as in
{C1I, N2I, O3I, O4I}
{C1E, N2E, O3E, O4E} sigma for 1-2: 0.02, 1-3: 0.04
{C1E, N2E, O4E, O3E} sigma for 1-2: 0.02, 1-3: 0.04
as in
{C1F, N2F, O3F, O4F}
{C1E, N2E, O3E, O4E} sigma for 1-2: 0.02, 1-3: 0.04
{C1E, N2E, O4E, O3E} sigma for 1-2: 0.02, 1-3: 0.04
as in
{C1H, N2H, O3H, O4H}
{C1E, N2E, O3E, O4E} sigma for 1-2: 0.02, 1-3: 0.04
{C1E, N2E, O4E, O3E} sigma for 1-2: 0.02, 1-3: 0.04
as in
{C1G, N2G, O3G, O4G}
{C1E, N2E, O4E, O3E} sigma for 1-2: 0.02, 1-3: 0.04
{C1E, N2E, O3E, O4E} sigma for 1-2: 0.02, 1-3: 0.04
as in
{C1K, N2K, O3K, O4K}
8. Others
 Sof(W12)=1-FVAR(1)
 Sof(As1A)=Sof(As1B)=Sof(O1)=Sof(O2)=Sof(O3)=Sof(O5)=Sof(O1A)=Sof(O1B)=
 Sof(C1B)=Sof(C2B)=Sof(H2B)=Sof(C3B)=Sof(H3B)=Sof(C4B)=Sof(H4B)=Sof(C5B)=
 Sof(H5B)=Sof(C6B)=Sof(H6B)=Sof(H1C)=FVAR(1)
 Sof(K1B)=1-FVAR(2)
 Sof(K1A)=FVAR(2)
 Sof(K3A)=1-FVAR(3)
 Sof(K3)=FVAR(3)
 Sof(C1X)=Sof(C2X)=Sof(H2X)=Sof(C3X)=Sof(H3X)=Sof(C4X)=Sof(H4X)=Sof(C5X)=
 Sof(H5X)=Sof(C6X)=Sof(H6X)=1-FVAR(4)
 Sof(C1A)=Sof(C2A)=Sof(H2A)=Sof(C3A)=Sof(H3A)=Sof(C4A)=Sof(H4A)=Sof(C5A)=
 Sof(H5A)=Sof(C6A)=Sof(H6A)=FVAR(4)
 Fixed Uiso: O1W(0.08)
9.a Aromatic/amide H refined with riding coordinates:
 C2A(H2A), C3A(H3A), C4A(H4A), C5A(H5A), C6A(H6A), C2B(H2B), C3B(H3B),
 C4B(H4B), C5B(H5B), C6B(H6B), C2X(H2X), C3X(H3X), C4X(H4X), C5X(H5X), C6X(H6X)
9.b Idealised Me refined as rotating group:
 C1E(H1EA,H1EB,H1EC), C1F(H1FA,H1FB,H1FC), C1G(H1GA,H1GB,H1GC), C1H(H1HA,H1HB,
 H1HC), C1I(H1IA,H1IB,H1IC), C1J(H1JA,H1JB,H1JC), C1K(H1KA,H1KB,H1KC)
;
_olex2_submission_special_instructions 'No special instructions were received'

loop_
_space_group_symop_operation_xyz
'x, y, z'
'-x+1/2, y+1/2, -z+1/2'
'-x, -y, -z'
'x-1/2, -y-1/2, z-1/2'

loop_
_atom_site_label
_atom_site_type_symbol
_atom_site_fract_x
_atom_site_fract_y
_atom_site_fract_z
_atom_site_U_iso_or_equiv
_atom_site_adp_type
_atom_site_occupancy
_atom_site_site_symmetry_order
_atom_site_calc_flag
_atom_site_refinement_flags_posn
_atom_site_refinement_flags_adp
_atom_site_refinement_flags_occupancy
_atom_site_disorder_assembly
_atom_site_disorder_group
W1 W 0.04689(2) 0.72212(2) 0.53660(2) 0.01315(3) Uani 1 1 d . . . . .
W2 W 0.15433(2) 0.61366(2) 0.46229(2) 0.01276(3) Uani 1 1 d . . . . .
W3 W 0.42097(2) 0.63638(2) 0.40831(2) 0.01364(3) Uani 1 1 d . . . . .
W4 W 0.32690(2) 0.75506(2) 0.33770(2) 0.01263(3) Uani 1 1 d . . . . .
W5 W 0.21297(2) 0.87382(2) 0.41825(2) 0.01400(3) Uani 1 1 d . . . . .
W6 W 0.19469(2) 0.85924(2) 0.55980(2) 0.01560(3) Uani 1 1 d . . . . .
W7 W 0.30663(2) 0.72982(2) 0.63739(2) 0.01592(4) Uani 1 1 d . . . . .
W8 W 0.40873(2) 0.62210(2) 0.56559(2) 0.01678(4) Uani 1 1 d . . . . .
W9 W 0.54999(2) 0.74430(2) 0.58854(2) 0.01702(4) Uani 1 1 d . . . . .
W10 W 0.55514(2) 0.76118(2) 0.43341(2) 0.01413(3) Uani 1 1 d . . . . .
W11 W 0.44102(2) 0.87635(2) 0.51502(2) 0.01720(4) Uani 1 1 d . . . . .
As1A As -0.04511(4) 0.80325(2) 0.41709(2) 0.01367(9) Uani 0.9880(10) 1 d . U P A 1
As1B As 0.08448(4) 0.67417(2) 0.32868(2) 0.01266(9) Uani 0.9880(10) 1 d . U P A 1
O1 O -0.0363(3) 0.74254(16) 0.45911(16) 0.0161(6) Uani 0.9880(10) 1 d . . P A 1
O2 O 0.0583(3) 0.64462(16) 0.39238(15) 0.0161(6) Uani 0.9880(10) 1 d . . P A 1
O3 O 0.1768(3) 0.72734(16) 0.34935(16) 0.0162(6) Uani 0.9880(10) 1 d . . P A 1
O4 O 0.2788(3) 0.82541(15) 0.36784(15) 0.0152(6) Uani 1 1 d . . . . .
O5 O 0.0884(3) 0.81805(17) 0.40869(16) 0.0171(7) Uani 0.9880(10) 1 d . . P A 1
O6 O 0.1528(3) 0.89667(16) 0.48759(16) 0.0179(7) Uani 1 1 d . . . . .
O7 O 0.3452(3) 0.90988(16) 0.44851(16) 0.0183(7) Uani 1 1 d . . . . .
O8 O 0.4768(3) 0.77469(16) 0.35449(15) 0.0162(6) Uani 1 1 d . . . . .
O9 O 0.3662(3) 0.67555(15) 0.33712(15) 0.0150(6) Uani 1 1 d . . . . .
O10 O 0.2701(3) 0.61796(15) 0.41625(15) 0.0158(6) Uani 1 1 d . . . . .
O11 O 0.0467(3) 0.64565(16) 0.50621(15) 0.0158(6) Uani 1 1 d . . . . .
O12 O 0.0855(3) 0.80162(16) 0.54113(16) 0.0175(6) Uani 1 1 d . . . . .
O13 O 0.3349(3) 0.89881(17) 0.56394(16) 0.0199(7) Uani 1 1 d . . . . .
O14 O 0.5103(3) 0.83340(16) 0.45804(16) 0.0173(6) Uani 1 1 d . . . . .
O15 O 0.5523(3) 0.67958(16) 0.41240(16) 0.0170(6) Uani 1 1 d . . . . .
O16 O 0.4496(3) 0.62021(16) 0.48966(16) 0.0170(6) Uani 1 1 d . . . . .
O17 O 0.2597(3) 0.60794(16) 0.52785(16) 0.0170(6) Uani 1 1 d . . . . .
O18 O 0.1623(3) 0.70780(17) 0.59437(15) 0.0178(7) Uani 1 1 d . . . . .
O19 O 0.2665(3) 0.80545(17) 0.61504(16) 0.0187(7) Uani 1 1 d . . . . .
O20 O 0.5059(3) 0.82183(17) 0.57008(16) 0.0189(7) Uani 1 1 d . . . . .
O21 O 0.5887(3) 0.73897(17) 0.51260(15) 0.0179(7) Uani 1 1 d . . . . .
O22 O 0.5423(3) 0.66161(19) 0.59376(17) 0.0217(7) Uani 1 1 d . . . . .
O23 O 0.3454(3) 0.65000(17) 0.63107(16) 0.0202(7) Uani 1 1 d . . . . .
O24 O 0.4593(3) 0.74788(18) 0.65105(16) 0.0205(7) Uani 1 1 d . . . . .
O1A O -0.1097(3) 0.78664(17) 0.35145(15) 0.0165(6) Uani 0.9880(10) 1 d . . P A 1
O1B O -0.0311(3) 0.70650(17) 0.29647(16) 0.0186(7) Uani 0.9880(10) 1 d . . P A 1
O1C O 0.1991(3) 0.71781(14) 0.47665(14) 0.0125(6) Uani 1 1 d D . . . .
O2C O 0.3764(3) 0.73134(15) 0.43880(15) 0.0138(6) Uani 1 1 d . . . . .
O3C O 0.2970(3) 0.81021(15) 0.49343(15) 0.0146(6) Uani 1 1 d . . . . .
O4C O 0.3700(3) 0.72113(16) 0.54519(15) 0.0157(6) Uani 1 1 d . . . . .
O1D O 0.1572(4) 0.92622(18) 0.37137(18) 0.0238(8) Uani 1 1 d . . . . .
O2D O 0.3066(3) 0.76731(17) 0.26440(15) 0.0190(7) Uani 1 1 d . . . . .
O3D O 0.4629(3) 0.57331(17) 0.37984(18) 0.0211(7) Uani 1 1 d . . . . .
O4D O 0.6839(3) 0.77639(18) 0.41566(17) 0.0196(7) Uani 1 1 d . . . . .
O5D O 0.5318(3) 0.93235(17) 0.52871(17) 0.0221(7) Uani 1 1 d . . . . .
O6D O 0.1308(3) 0.90298(18) 0.60484(17) 0.0225(8) Uani 1 1 d . . . . .
O7D O -0.0638(3) 0.71896(17) 0.57491(16) 0.0197(7) Uani 1 1 d . . . . .
O8D O 0.1113(3) 0.54360(16) 0.45473(18) 0.0210(7) Uani 1 1 d . . . . .
O9D O 0.4436(3) 0.55398(17) 0.58952(18) 0.0222(8) Uani 1 1 d . . . . .
O10D O 0.6772(3) 0.7543(2) 0.62853(18) 0.0252(8) Uani 1 1 d . . . . .
O11D O 0.2778(3) 0.72873(19) 0.70760(16) 0.0225(8) Uani 1 1 d . . . . .
C1A C -0.1088(4) 0.8638(2) 0.4565(3) 0.0205(9) Uani 0.69(4) 1 d D U P A 1
C2A C -0.1704(11) 0.8482(5) 0.5005(5) 0.0175(17) Uani 0.69(4) 1 d D U P A 1
H2A H -0.183247 0.808813 0.508828 0.021 Uiso 0.69(4) 1 calc R U P A 1
C3A C -0.2125(14) 0.8923(6) 0.5320(6) 0.028(2) Uani 0.69(4) 1 d D U P A 1
H3A H -0.253186 0.882734 0.562909 0.034 Uiso 0.69(4) 1 calc R U P A 1
C4A C -0.1967(10) 0.9496(6) 0.5193(7) 0.032(2) Uani 0.69(4) 1 d D U P A 1
H4A H -0.229241 0.978997 0.540030 0.039 Uiso 0.69(4) 1 calc R U P A 1
C5A C -0.1335(10) 0.9640(4) 0.4765(8) 0.035(2) Uani 0.69(4) 1 d D U P A 1
H5A H -0.120725 1.003457 0.468521 0.042 Uiso 0.69(4) 1 calc R U P A 1
C6A C -0.0882(10) 0.9215(4) 0.4447(7) 0.029(2) Uani 0.69(4) 1 d D U P A 1
H6A H -0.043857 0.931486 0.415461 0.034 Uiso 0.69(4) 1 calc R U P A 1
C1B C 0.1310(4) 0.6202(2) 0.2754(2) 0.0164(8) Uani 0.9880(10) 1 d . U P A 1
C2B C 0.1735(5) 0.5668(3) 0.2935(2) 0.0249(10) Uani 0.9880(10) 1 d . U P A 1
H2B H 0.181394 0.556244 0.333554 0.030 Uiso 0.9880(10) 1 calc R U P A 1
C3B C 0.2044(6) 0.5289(3) 0.2521(3) 0.0339(13) Uani 0.9880(10) 1 d . U P A 1
H3B H 0.234605 0.492267 0.263957 0.041 Uiso 0.9880(10) 1 calc R U P A 1
C4B C 0.1916(6) 0.5438(3) 0.1941(3) 0.0339(13) Uani 0.9880(10) 1 d . U P A 1
H4B H 0.213603 0.517667 0.166214 0.041 Uiso 0.9880(10) 1 calc R U P A 1
C5B C 0.1462(6) 0.5976(3) 0.1759(3) 0.0323(13) Uani 0.9880(10) 1 d . U P A 1
H5B H 0.136427 0.607804 0.135753 0.039 Uiso 0.9880(10) 1 calc R U P A 1
C6B C 0.1161(5) 0.6352(3) 0.2170(2) 0.0260(11) Uani 0.9880(10) 1 d . U P A 1
H6B H 0.084979 0.671639 0.205272 0.031 Uiso 0.9880(10) 1 calc R U P A 1
B1 B 0.3159(4) 0.7461(2) 0.4897(2) 0.0124(8) Uani 1 1 d . . . . .
W12 W 0.0523(15) 0.7388(8) 0.3882(8) 0.021(5) Uiso 0.0120(10) 1 d . . P A 2
K1A K 0.17190(12) 0.69718(9) 0.79590(6) 0.0306(5) Uani 0.875(6) 1 d . U P B 1
K2 K -0.16115(15) 0.66939(7) 0.66476(7) 0.0387(3) Uani 1 1 d . . . . .
K3 K 0.4128(4) 0.4893(2) 0.6922(2) 0.0556(8) Uani 0.547(5) 1 d . U P C 1
C1E C 0.3290(6) 0.8963(3) 0.7184(3) 0.0382(16) Uani 1 1 d D U . . .
H1EA H 0.333304 0.859245 0.739080 0.057 Uiso 1 1 calc R U . . .
H1EB H 0.366263 0.893060 0.683603 0.057 Uiso 1 1 calc R U . . .
H1EC H 0.251097 0.906600 0.706872 0.057 Uiso 1 1 calc R U . . .
N2E N 0.3833(5) 0.9413(2) 0.7571(2) 0.0343(12) Uani 1 1 d D U . . .
O3E O 0.4069(4) 0.9310(2) 0.8088(2) 0.0369(11) Uani 1 1 d D U . . .
O4E O 0.4071(7) 0.9875(3) 0.7367(3) 0.0626(19) Uani 1 1 d D U . . .
C1F C -0.0802(8) 0.8308(5) 0.6767(6) 0.072(3) Uani 1 1 d D U . . .
H1FA H -0.073396 0.828909 0.635054 0.108 Uiso 1 1 calc R U . . .
H1FB H -0.076262 0.871212 0.689517 0.108 Uiso 1 1 calc R U . . .
H1FC H -0.151432 0.814312 0.683486 0.108 Uiso 1 1 calc R U . . .
N2F N 0.0103(6) 0.7980(3) 0.7099(3) 0.0518(17) Uani 1 1 d D U . . .
O3F O 0.0072(5) 0.7459(3) 0.7073(2) 0.0465(13) Uani 1 1 d D U . . .
O4F O 0.0848(8) 0.8243(5) 0.7387(5) 0.108(3) Uani 1 1 d D U . . .
C1G C 0.0754(9) 0.5523(4) 0.6203(4) 0.069(3) Uani 1 1 d D U . . .
H1GA H 0.136226 0.541683 0.598613 0.103 Uiso 1 1 calc R U . . .
H1GB H 0.021868 0.576231 0.595601 0.103 Uiso 1 1 calc R U . . .
H1GC H 0.038717 0.517178 0.631610 0.103 Uiso 1 1 calc R U . . .
N2G N 0.1195(9) 0.5846(5) 0.6726(5) 0.091(3) Uani 1 1 d D U . . .
O3G O 0.2153(8) 0.5709(5) 0.6942(5) 0.122(4) Uani 1 1 d D U . . .
O4G O 0.0632(10) 0.6205(4) 0.6917(4) 0.105(3) Uani 1 1 d D U . . .
C1H C 0.0543(9) 0.5265(3) 0.8922(4) 0.052(2) Uani 1 1 d D U . . .
H1HA H 0.049010 0.490420 0.869826 0.077 Uiso 1 1 calc R U . . .
H1HB H -0.014145 0.532363 0.909336 0.077 Uiso 1 1 calc R U . . .
H1HC H 0.117160 0.524255 0.923356 0.077 Uiso 1 1 calc R U . . .
N2H N 0.0706(8) 0.5750(3) 0.8534(4) 0.064(2) Uani 1 1 d D U . . .
O3H O -0.0075(8) 0.5949(4) 0.8229(4) 0.090(3) Uani 1 1 d D U . . .
O4H O 0.1644(9) 0.5931(5) 0.8522(5) 0.114(3) Uani 1 1 d D U . . .
C1I C -0.3352(5) 0.5296(3) 0.5297(3) 0.0321(13) Uani 1 1 d D U . . .
H1IA H -0.289344 0.510926 0.503430 0.048 Uiso 1 1 calc R U . . .
H1IB H -0.391546 0.553576 0.506965 0.048 Uiso 1 1 calc R U . . .
H1IC H -0.371512 0.499974 0.550757 0.048 Uiso 1 1 calc R U . . .
N2I N -0.2648(5) 0.5661(2) 0.5719(2) 0.0335(11) Uani 1 1 d D U . . .
O3I O -0.2324(6) 0.6120(3) 0.5551(3) 0.0565(17) Uani 1 1 d D U . . .
O4I O -0.2395(7) 0.5485(3) 0.6210(2) 0.066(2) Uani 1 1 d D U . . .
C1J C 0.3029(5) 0.8548(3) 0.9150(3) 0.0336(14) Uani 1 1 d D U . . .
H1JA H 0.288558 0.855869 0.955655 0.050 Uiso 1 1 calc R U . . .
H1JB H 0.381444 0.862735 0.913382 0.050 Uiso 1 1 calc R U . . .
H1JC H 0.284197 0.816463 0.898576 0.050 Uiso 1 1 calc R U . . .
N2J N 0.2348(4) 0.8987(3) 0.8811(2) 0.0322(11) Uani 1 1 d D U . . .
O3J O 0.2289(5) 0.9468(2) 0.9010(3) 0.0512(15) Uani 1 1 d D U . . .
O4J O 0.1887(5) 0.8854(3) 0.8331(2) 0.0588(18) Uani 1 1 d D U . . .
C1K C 0.5332(10) 0.6548(6) 0.7559(4) 0.093(5) Uani 1 1 d D U . . .
H1KA H 0.570283 0.665326 0.794681 0.140 Uiso 1 1 calc R U . . .
H1KB H 0.457913 0.641391 0.758958 0.140 Uiso 1 1 calc R U . . .
H1KC H 0.529788 0.688578 0.730204 0.140 Uiso 1 1 calc R U . . .
N2K N 0.5946(6) 0.6092(3) 0.7320(3) 0.0410(14) Uani 1 1 d D U . . .
O3K O 0.6911(6) 0.6202(4) 0.7279(4) 0.082(2) Uani 1 1 d D U . . .
O4K O 0.5555(7) 0.5630(3) 0.7199(4) 0.086(3) Uani 1 1 d D U . . .
K1B K 0.1807(13) 0.7418(7) 0.8023(7) 0.045(4) Uiso 0.125(6) 1 d . U P B 2
K3A K 0.4293(5) 0.4911(3) 0.6666(3) 0.0556(8) Uani 0.453(5) 1 d . U P C 2
H1C H 0.167(9) 0.732(5) 0.440(2) 0.083 Uiso 0.9880(10) 1 d D U P A 1
O1W O 0.4871(9) 0.4781(5) 0.8200(5) 0.080 Uiso 0.809(16) 1 d . U . . .
C1X C -0.1088(4) 0.8638(2) 0.4565(3) 0.0205(9) Uani 0.31(4) 1 d D U P A 2
C2X C -0.159(2) 0.8568(11) 0.5060(9) 0.020(4) Uani 0.31(4) 1 d D U P A 2
H2X H -0.159629 0.820379 0.524914 0.024 Uiso 0.31(4) 1 calc R U P A 2
C3X C -0.210(3) 0.9049(12) 0.5274(13) 0.027(5) Uani 0.31(4) 1 d D U P A 2
H3X H -0.245750 0.900820 0.561326 0.032 Uiso 0.31(4) 1 calc R U P A 2
C4X C -0.211(3) 0.9577(11) 0.5007(16) 0.036(5) Uani 0.31(4) 1 d D U P A 2
H4X H -0.245274 0.990021 0.516010 0.043 Uiso 0.31(4) 1 calc R U P A 2
C5X C -0.160(3) 0.9630(9) 0.4514(18) 0.040(6) Uani 0.31(4) 1 d D U P A 2
H5X H -0.158109 0.999911 0.433789 0.048 Uiso 0.31(4) 1 calc R U P A 2
C6X C -0.113(2) 0.9165(8) 0.4262(14) 0.030(5) Uani 0.31(4) 1 d D U P A 2
H6X H -0.083757 0.920133 0.390250 0.036 Uiso 0.31(4) 1 calc R U P A 2

loop_
_atom_site_aniso_label
_atom_site_aniso_U_11
_atom_site_aniso_U_22
_atom_site_aniso_U_33
_atom_site_aniso_U_23
_atom_site_aniso_U_13
_atom_site_aniso_U_12
W1 0.01312(7) 0.01682(8) 0.01011(7) 0.00185(6) 0.00374(5) 0.00123(6)
W2 0.01330(7) 0.01202(7) 0.01293(7) 0.00136(6) 0.00168(6) 0.00073(6)
W3 0.01367(7) 0.01271(7) 0.01472(8) -0.00055(6) 0.00253(6) 0.00242(6)
W4 0.01388(7) 0.01589(8) 0.00842(7) 0.00018(6) 0.00259(5) -0.00023(6)
W5 0.01813(8) 0.01209(7) 0.01224(7) 0.00028(6) 0.00374(6) 0.00135(6)
W6 0.01837(8) 0.01568(8) 0.01362(8) -0.00431(6) 0.00540(6) -0.00029(6)
W7 0.01702(8) 0.02323(9) 0.00758(7) 0.00141(6) 0.00194(6) -0.00014(7)
W8 0.01632(8) 0.01815(8) 0.01537(8) 0.00509(6) 0.00029(6) 0.00398(6)
W9 0.01388(7) 0.02594(10) 0.01052(7) -0.00093(7) -0.00092(6) -0.00218(7)
W10 0.01231(7) 0.01793(8) 0.01275(7) -0.00159(6) 0.00387(6) -0.00158(6)
W11 0.01918(8) 0.01775(8) 0.01548(8) -0.00495(6) 0.00529(6) -0.00483(7)
As1A 0.0143(2) 0.0157(2) 0.01147(19) 0.00139(16) 0.00360(15) 0.00445(16)
As1B 0.01215(19) 0.0154(2) 0.01019(19) -0.00109(15) 0.00057(14) 0.00112(15)
O1 0.0182(15) 0.0153(15) 0.0146(15) 0.0017(12) 0.0018(12) 0.0007(12)
O2 0.0157(15) 0.0195(17) 0.0136(15) 0.0004(12) 0.0041(12) 0.0000(12)
O3 0.0146(15) 0.0154(15) 0.0182(16) -0.0017(12) 0.0011(12) -0.0021(12)
O4 0.0163(15) 0.0157(15) 0.0145(15) -0.0001(12) 0.0056(12) 0.0000(12)
O5 0.0135(14) 0.0222(17) 0.0166(16) -0.0024(13) 0.0049(12) 0.0010(13)
O6 0.0206(16) 0.0166(16) 0.0175(16) -0.0010(13) 0.0061(13) 0.0011(13)
O7 0.0217(17) 0.0166(16) 0.0178(16) -0.0023(13) 0.0074(13) -0.0016(13)
O8 0.0171(15) 0.0192(16) 0.0130(14) 0.0003(12) 0.0046(12) -0.0014(12)
O9 0.0145(14) 0.0171(15) 0.0134(14) -0.0029(12) 0.0012(11) 0.0010(12)
O10 0.0168(15) 0.0162(15) 0.0148(15) -0.0009(12) 0.0033(12) 0.0011(12)
O11 0.0173(15) 0.0178(16) 0.0129(14) 0.0036(12) 0.0042(12) 0.0021(12)
O12 0.0178(16) 0.0180(16) 0.0164(16) -0.0010(13) 0.0014(12) 0.0009(13)
O13 0.0231(17) 0.0222(18) 0.0150(16) -0.0069(13) 0.0049(13) -0.0031(14)
O14 0.0190(16) 0.0172(16) 0.0160(15) -0.0015(12) 0.0037(12) -0.0013(13)
O15 0.0154(15) 0.0189(16) 0.0166(15) 0.0015(13) 0.0018(12) 0.0028(12)
O16 0.0144(14) 0.0190(16) 0.0169(16) 0.0023(13) -0.0003(12) 0.0031(12)
O17 0.0147(15) 0.0210(17) 0.0149(15) 0.0030(13) 0.0012(12) 0.0009(12)
O18 0.0178(16) 0.0236(18) 0.0117(14) 0.0019(13) 0.0005(12) 0.0018(13)
O19 0.0194(16) 0.0234(18) 0.0137(15) -0.0033(13) 0.0033(12) -0.0019(13)
O20 0.0188(16) 0.0250(18) 0.0133(15) -0.0039(13) 0.0038(12) -0.0050(14)
O21 0.0179(16) 0.0238(18) 0.0118(14) -0.0004(13) 0.0013(12) -0.0010(13)
O22 0.0195(17) 0.030(2) 0.0156(16) 0.0043(14) 0.0009(13) 0.0030(15)
O23 0.0210(17) 0.0241(18) 0.0154(16) 0.0049(14) 0.0024(13) 0.0016(14)
O24 0.0198(17) 0.030(2) 0.0119(15) 0.0006(14) 0.0020(12) -0.0007(14)
O1A 0.0138(14) 0.0218(17) 0.0135(15) 0.0003(13) 0.0009(12) 0.0015(12)
O1B 0.0161(15) 0.0218(18) 0.0169(16) 0.0025(13) -0.0022(12) 0.0032(13)
O1C 0.0165(14) 0.0122(14) 0.0088(13) 0.0010(11) 0.0021(11) -0.0001(11)
O2C 0.0165(14) 0.0125(14) 0.0124(14) -0.0013(11) 0.0017(11) 0.0024(11)
O3C 0.0161(15) 0.0147(15) 0.0137(14) -0.0022(12) 0.0044(11) -0.0012(12)
O4C 0.0142(14) 0.0190(16) 0.0137(14) 0.0013(12) 0.0016(11) 0.0000(12)
O1D 0.031(2) 0.0213(18) 0.0195(18) 0.0053(14) 0.0058(15) 0.0069(15)
O2D 0.0241(17) 0.0246(18) 0.0087(14) 0.0007(13) 0.0036(12) 0.0021(14)
O3D 0.0188(16) 0.0180(17) 0.0270(19) -0.0049(14) 0.0045(14) 0.0048(13)
O4D 0.0137(15) 0.0271(19) 0.0191(17) -0.0026(14) 0.0068(13) -0.0032(13)
O5D 0.0240(18) 0.0219(18) 0.0210(18) -0.0055(14) 0.0059(14) -0.0073(14)
O6D 0.0259(19) 0.0225(18) 0.0207(18) -0.0071(14) 0.0087(15) 0.0040(15)
O7D 0.0183(16) 0.0254(19) 0.0170(16) 0.0004(14) 0.0079(13) 0.0001(14)
O8D 0.0207(17) 0.0130(15) 0.030(2) 0.0002(14) 0.0047(15) -0.0005(13)
O9D 0.0192(17) 0.0222(18) 0.0249(19) 0.0105(15) 0.0016(14) 0.0060(14)
O10D 0.0167(17) 0.039(2) 0.0185(17) -0.0037(16) -0.0020(13) -0.0011(16)
O11D 0.0202(17) 0.036(2) 0.0112(15) 0.0007(15) 0.0030(13) -0.0029(15)
C1A 0.0176(19) 0.0161(19) 0.028(2) -0.0016(17) 0.0053(17) 0.0038(16)
C2A 0.018(3) 0.020(3) 0.015(3) -0.009(3) 0.003(3) 0.001(3)
C3A 0.029(4) 0.028(4) 0.027(4) -0.007(3) 0.003(3) 0.011(4)
C4A 0.029(4) 0.026(4) 0.042(5) -0.008(4) 0.005(4) 0.015(3)
C5A 0.034(4) 0.020(3) 0.051(6) -0.006(4) 0.006(4) 0.006(3)
C6A 0.026(4) 0.018(3) 0.043(5) -0.001(3) 0.011(4) 0.003(3)
C1B 0.0189(19) 0.020(2) 0.0106(17) -0.0025(15) 0.0028(15) 0.0001(16)
C2B 0.033(3) 0.024(2) 0.017(2) -0.0037(18) -0.0007(19) 0.005(2)
C3B 0.047(3) 0.028(3) 0.026(2) -0.007(2) 0.000(2) 0.016(3)
C4B 0.039(3) 0.040(3) 0.024(2) -0.012(2) 0.007(2) 0.013(3)
C5B 0.041(3) 0.043(3) 0.015(2) -0.003(2) 0.009(2) 0.013(3)
C6B 0.032(3) 0.032(3) 0.015(2) 0.0024(19) 0.0082(19) 0.006(2)
B1 0.015(2) 0.012(2) 0.0101(19) 0.0002(15) 0.0026(15) -0.0015(16)
K1A 0.0234(7) 0.0548(12) 0.0145(6) 0.0040(6) 0.0060(5) -0.0030(6)
K2 0.0545(9) 0.0374(8) 0.0284(7) -0.0086(6) 0.0212(6) -0.0100(7)
K3 0.0668(19) 0.0558(15) 0.047(2) -0.0157(18) 0.0184(17) -0.0151(13)
C1E 0.035(3) 0.052(4) 0.024(3) -0.007(3) -0.009(2) 0.005(3)
N2E 0.047(3) 0.033(3) 0.026(2) 0.000(2) 0.014(2) 0.006(2)
O3E 0.044(3) 0.038(3) 0.028(2) 0.0002(19) 0.005(2) 0.000(2)
O4E 0.097(6) 0.045(3) 0.048(4) 0.013(3) 0.018(4) -0.006(3)
C1F 0.056(5) 0.065(6) 0.095(8) 0.025(6) 0.008(5) -0.003(5)
N2F 0.041(3) 0.067(4) 0.049(4) -0.009(3) 0.007(3) -0.013(3)
O3F 0.041(3) 0.067(3) 0.033(3) 0.002(3) 0.011(2) -0.004(3)
O4F 0.079(5) 0.111(6) 0.126(7) -0.046(5) -0.017(5) -0.022(5)
C1G 0.087(7) 0.057(5) 0.066(5) 0.039(4) 0.028(5) 0.015(5)
N2G 0.098(6) 0.086(6) 0.091(6) 0.039(4) 0.018(5) -0.016(5)
O3G 0.090(5) 0.142(7) 0.132(7) 0.062(6) 0.004(5) -0.041(5)
O4G 0.142(7) 0.086(6) 0.089(6) 0.018(4) 0.020(5) -0.010(5)
C1H 0.083(6) 0.034(4) 0.042(4) 0.001(3) 0.022(4) 0.001(4)
N2H 0.109(5) 0.039(4) 0.047(4) -0.006(3) 0.021(4) -0.013(4)
O3H 0.151(6) 0.059(4) 0.066(4) 0.006(4) 0.029(4) 0.040(4)
O4H 0.143(6) 0.100(6) 0.099(6) 0.005(5) 0.013(5) -0.069(5)
C1I 0.028(3) 0.026(3) 0.044(4) 0.002(2) 0.010(2) 0.008(2)
N2I 0.044(3) 0.027(2) 0.033(3) 0.001(2) 0.016(2) 0.005(2)
O3I 0.089(5) 0.038(3) 0.045(3) 0.000(2) 0.020(3) -0.023(3)
O4I 0.120(6) 0.052(4) 0.026(3) 0.001(2) 0.009(3) 0.007(4)
C1J 0.018(2) 0.039(3) 0.045(4) 0.004(3) 0.007(2) 0.004(2)
N2J 0.024(2) 0.043(3) 0.031(3) 0.004(2) 0.0118(19) -0.001(2)
O3J 0.057(4) 0.039(3) 0.060(4) 0.003(3) 0.019(3) 0.010(3)
O4J 0.054(4) 0.093(5) 0.028(3) 0.002(3) 0.000(2) -0.017(4)
C1K 0.105(9) 0.143(10) 0.025(4) -0.008(5) -0.014(5) 0.088(8)
N2K 0.054(4) 0.039(3) 0.031(3) 0.004(2) 0.011(3) -0.007(3)
O3K 0.069(4) 0.086(6) 0.098(6) 0.004(5) 0.036(4) -0.024(4)
O4K 0.090(6) 0.046(4) 0.111(7) 0.015(4) -0.029(5) -0.023(4)
K3A 0.0668(19) 0.0558(15) 0.047(2) -0.0157(18) 0.0184(17) -0.0151(13)
C1X 0.0176(19) 0.0161(19) 0.028(2) -0.0016(17) 0.0053(17) 0.0038(16)
C2X 0.019(8) 0.022(8) 0.017(7) -0.006(6) -0.002(6) 0.007(7)
C3X 0.025(9) 0.029(9) 0.029(9) -0.002(7) 0.013(7) 0.014(8)
C4X 0.032(10) 0.028(8) 0.052(11) 0.005(8) 0.021(9) 0.012(7)
C5X 0.048(12) 0.022(7) 0.054(12) 0.011(8) 0.025(10) 0.017(8)
C6X 0.028(10) 0.014(6) 0.050(11) 0.003(6) 0.015(8) 0.004(6)

loop_
_atom_type_symbol
_atom_type_description
_atom_type_scat_dispersion_real
_atom_type_scat_dispersion_imag
_atom_type_scat_source
C C 0.0028 0.0015 'International Tables Vol C Tables 4.2.6.8 and 6.1.1.4'
H H 0.0000 0.0000 'International Tables Vol C Tables 4.2.6.8 and 6.1.1.4'
As As 0.1040 1.9134 'International Tables Vol C Tables 4.2.6.8 and 6.1.1.4'
B B 0.0014 0.0006 'International Tables Vol C Tables 4.2.6.8 and 6.1.1.4'
K K 0.1927 0.2360 'International Tables Vol C Tables 4.2.6.8 and 6.1.1.4'
N N 0.0056 0.0031 'International Tables Vol C Tables 4.2.6.8 and 6.1.1.4'
O O 0.0101 0.0057 'International Tables Vol C Tables 4.2.6.8 and 6.1.1.4'
W W -0.6570 6.5577 'International Tables Vol C Tables 4.2.6.8 and 6.1.1.4'

loop_
_geom_angle_atom_site_label_1
_geom_angle_atom_site_label_2
_geom_angle_atom_site_label_3
_geom_angle
_geom_angle_site_symmetry_1
_geom_angle_site_symmetry_3
_geom_angle_publ_flag
O1 W1 O1C 80.41(13) . . ?
O11 W1 O1 85.04(15) . . ?
O11 W1 O1C 73.61(13) . . ?
O12 W1 O1 84.94(15) . . ?
O12 W1 O11 155.40(15) . . ?
O12 W1 O1C 82.59(14) . . ?
O18 W1 O1 160.85(16) . . ?
O18 W1 O11 93.63(16) . . ?
O18 W1 O12 88.59(17) . . ?
O18 W1 O1C 80.89(14) . . ?
O7D W1 O1 97.77(17) . . ?
O7D W1 O11 100.92(17) . . ?
O7D W1 O12 102.66(18) . . ?
O7D W1 O18 101.23(17) . . ?
O7D W1 O1C 174.32(16) . . ?
O2 W2 O1C 81.60(13) . . ?
O10 W2 O2 85.68(15) . . ?
O10 W2 O11 154.16(15) . . ?
O10 W2 O1C 81.75(13) . . ?
O11 W2 O2 85.55(15) . . ?
O11 W2 O1C 72.94(13) . . ?
O17 W2 O2 162.39(16) . . ?
O17 W2 O10 88.72(16) . . ?
O17 W2 O11 92.39(16) . . ?
O17 W2 O1C 81.07(14) . . ?
O8D W2 O2 96.88(17) . . ?
O8D W2 O10 103.63(17) . . ?
O8D W2 O11 101.53(17) . . ?
O8D W2 O17 100.67(18) . . ?
O8D W2 O1C 174.32(15) . . ?
O9 W3 O10 87.73(15) . . ?
O9 W3 O2C 75.66(13) . . ?
O10 W3 O2C 85.27(14) . . ?
O15 W3 O9 89.25(15) . . ?
O15 W3 O10 158.99(15) . . ?
O15 W3 O16 90.76(16) . . ?
O15 W3 O2C 73.84(14) . . ?
O16 W3 O9 159.57(15) . . ?
O16 W3 O10 84.97(15) . . ?
O16 W3 O2C 84.73(14) . . ?
O3D W3 O9 99.24(17) . . ?
O3D W3 O10 100.77(17) . . ?
O3D W3 O15 100.24(17) . . ?
O3D W3 O16 100.85(18) . . ?
O3D W3 O2C 172.05(16) . . ?
O3 W4 O2C 84.78(14) . . ?
O4 W4 O3 83.83(15) . . ?
O4 W4 O9 157.62(15) . . ?
O4 W4 O2C 83.55(13) . . ?
O8 W4 O3 159.89(15) . . ?
O8 W4 O4 93.21(16) . . ?
O8 W4 O9 89.82(15) . . ?
O8 W4 O2C 75.12(14) . . ?
O9 W4 O3 85.74(15) . . ?
O9 W4 O2C 75.81(13) . . ?
O2D W4 O3 100.09(17) . . ?
O2D W4 O4 102.25(17) . . ?
O2D W4 O8 99.97(17) . . ?
O2D W4 O9 99.04(17) . . ?
O2D W4 O2C 172.73(15) . . ?
O4 W5 O5 85.77(15) . . ?
O4 W5 O6 157.77(16) . . ?
O4 W5 O3C 84.67(14) . . ?
O5 W5 O3C 85.78(14) . . ?
O6 W5 O5 84.28(15) . . ?
O6 W5 O3C 74.82(14) . . ?
O7 W5 O4 94.64(16) . . ?
O7 W5 O5 160.59(16) . . ?
O7 W5 O6 88.33(16) . . ?
O7 W5 O3C 74.95(14) . . ?
O1D W5 O4 101.38(18) . . ?
O1D W5 O5 99.14(19) . . ?
O1D W5 O6 99.80(18) . . ?
O1D W5 O7 99.80(19) . . ?
O1D W5 O3C 172.41(17) . . ?
O6 W6 O12 91.35(16) . . ?
O6 W6 O13 87.60(17) . . ?
O6 W6 O19 159.25(16) . . ?
O6 W6 O3C 75.66(14) . . ?
O12 W6 O13 159.49(16) . . ?
O12 W6 O19 86.43(16) . . ?
O12 W6 O3C 85.98(14) . . ?
O13 W6 O3C 73.91(14) . . ?
O19 W6 O13 87.35(17) . . ?
O19 W6 O3C 83.60(14) . . ?
O6D W6 O6 100.10(18) . . ?
O6D W6 O12 101.09(18) . . ?
O6D W6 O13 99.25(18) . . ?
O6D W6 O19 100.57(18) . . ?
O6D W6 O3C 171.93(17) . . ?
O18 W7 O4C 84.27(13) . . ?
O19 W7 O18 85.43(16) . . ?
O19 W7 O23 159.73(16) . . ?
O19 W7 O24 93.07(17) . . ?
O19 W7 O4C 86.30(14) . . ?
O23 W7 O18 85.67(16) . . ?
O23 W7 O4C 74.72(14) . . ?
O24 W7 O18 159.03(15) . . ?
O24 W7 O23 88.79(17) . . ?
O24 W7 O4C 74.77(14) . . ?
O11D W7 O18 101.12(17) . . ?
O11D W7 O19 101.37(19) . . ?
O11D W7 O23 98.19(19) . . ?
O11D W7 O24 99.67(17) . . ?
O11D W7 O4C 170.88(17) . . ?
O16 W8 O17 85.73(15) . . ?
O16 W8 O22 90.53(16) . . ?
O16 W8 O23 159.00(16) . . ?
O16 W8 O4C 84.71(14) . . ?
O17 W8 O4C 85.68(14) . . ?
O22 W8 O17 160.62(16) . . ?
O22 W8 O4C 75.04(15) . . ?
O23 W8 O17 87.73(16) . . ?
O23 W8 O22 89.06(17) . . ?
O23 W8 O4C 74.90(14) . . ?
O9D W8 O16 101.23(18) . . ?
O9D W8 O17 99.63(18) . . ?
O9D W8 O22 99.75(18) . . ?
O9D W8 O23 99.53(18) . . ?
O9D W8 O4C 172.25(17) . . ?
O20 W9 O22 159.73(16) . . ?
O20 W9 O24 87.43(16) . . ?
O20 W9 O4C 84.31(14) . . ?
O21 W9 O20 87.19(16) . . ?
O21 W9 O22 90.80(17) . . ?
O21 W9 O24 159.90(16) . . ?
O21 W9 O4C 85.60(14) . . ?
O22 W9 O24 87.59(17) . . ?
O22 W9 O4C 75.42(15) . . ?
O24 W9 O4C 74.60(14) . . ?
O10D W9 O20 101.57(19) . . ?
O10D W9 O21 101.01(18) . . ?
O10D W9 O22 98.62(19) . . ?
O10D W9 O24 99.04(18) . . ?
O10D W9 O4C 171.28(17) . . ?
O8 W10 O2C 75.76(13) . . ?
O14 W10 O8 90.88(16) . . ?
O14 W10 O15 160.98(16) . . ?
O14 W10 O21 88.97(16) . . ?
O14 W10 O2C 86.25(14) . . ?
O15 W10 O8 86.14(15) . . ?
O15 W10 O2C 74.80(13) . . ?
O21 W10 O8 162.79(15) . . ?
O21 W10 O15 88.41(16) . . ?
O21 W10 O2C 87.06(14) . . ?
O4D W10 O8 95.19(17) . . ?
O4D W10 O14 101.77(18) . . ?
O4D W10 O15 97.21(17) . . ?
O4D W10 O21 101.68(17) . . ?
O4D W10 O2C 168.13(15) . . ?
O7 W11 O3C 74.96(14) . . ?
O13 W11 O7 88.73(16) . . ?
O13 W11 O14 160.12(16) . . ?
O13 W11 O3C 75.80(14) . . ?
O14 W11 O7 86.40(15) . . ?
O14 W11 O3C 84.31(14) . . ?
O20 W11 O7 160.70(16) . . ?
O20 W11 O13 92.18(17) . . ?
O20 W11 O14 86.23(16) . . ?
O20 W11 O3C 86.57(14) . . ?
O5D W11 O7 98.47(18) . . ?
O5D W11 O13 99.05(18) . . ?
O5D W11 O14 100.73(17) . . ?
O5D W11 O20 100.42(18) . . ?
O5D W11 O3C 171.57(17) . . ?
O1 As1A C1A 109.5(2) . . ?
O5 As1A O1 104.11(18) . . ?
O5 As1A C1A 111.5(2) . . ?
O1A As1A O1 108.46(18) . . ?
O1A As1A O5 106.61(18) . . ?
O1A As1A C1A 116.0(2) . . ?
O2 As1B C1B 114.1(2) . . ?
O3 As1B O2 104.12(18) . . ?
O3 As1B C1B 114.7(2) . . ?
O1B As1B O2 108.75(18) . . ?
O1B As1B O3 106.67(19) . . ?
O1B As1B C1B 108.2(2) . . ?
As1A O1 W1 133.9(2) . . ?
As1B O2 W2 133.7(2) . . ?
As1B O3 W4 141.6(2) . . ?
W5 O4 W4 157.3(2) . . ?
As1A O5 W5 148.1(2) . . ?
W6 O6 W5 121.49(19) . . ?
W5 O7 W11 120.66(19) . . ?
W4 O8 W10 119.45(18) . . ?
W4 O8 K1A 141.18(17) . 4_675 ?
W4 O8 K1B 137.8(3) . 4_675 ?
W10 O8 K1A 98.09(14) . 4_675 ?
W10 O8 K1B 91.7(3) . 4_675 ?
W4 O9 W3 120.66(18) . . ?
W2 O10 W3 150.1(2) . . ?
W1 O11 W2 126.11(19) . . ?
W6 O12 W1 149.0(2) . . ?
W11 O13 W6 120.59(19) . . ?
W10 O14 W11 147.1(2) . . ?
W3 O15 W10 120.98(18) . . ?
W8 O16 W3 151.4(2) . . ?
W2 O17 W8 149.5(2) . . ?
W1 O18 W7 150.1(2) . . ?
W7 O19 W6 150.9(2) . . ?
W11 O20 W9 149.3(2) . . ?
W9 O21 W10 146.7(2) . . ?
W8 O22 W9 120.3(2) . . ?
W8 O23 W7 121.2(2) . . ?
W7 O24 W9 120.88(19) . . ?
As1A O1A K1A 133.54(19) . 4_575 ?
W1 O1C W2 86.93(11) . . ?
W1 O1C H1C 104(7) . . ?
W2 O1C H1C 100(7) . . ?
B1 O1C W1 127.6(3) . . ?
B1 O1C W2 127.7(3) . . ?
B1 O1C H1C 106(7) . . ?
W3 O2C W4 87.73(11) . . ?
W10 O2C W3 90.34(12) . . ?
W10 O2C W4 89.65(12) . . ?
B1 O2C W3 126.3(3) . . ?
B1 O2C W4 128.6(3) . . ?
B1 O2C W10 122.5(3) . . ?
W6 O3C W5 88.03(12) . . ?
W11 O3C W5 89.28(12) . . ?
W11 O3C W6 89.59(12) . . ?
B1 O3C W5 128.1(3) . . ?
B1 O3C W6 127.0(3) . . ?
B1 O3C W11 122.9(3) . . ?
W7 O4C W8 89.04(12) . . ?
W9 O4C W7 89.70(12) . . ?
W9 O4C W8 89.23(12) . . ?
B1 O4C W7 125.9(3) . . ?
B1 O4C W8 127.1(3) . . ?
B1 O4C W9 124.2(3) . . ?
W4 O2D K2 152.6(2) . 4_675 ?
W3 O3D K3 152.3(2) . 3_666 ?
W3 O3D K3A 159.5(3) . 3_666 ?
W10 O4D K1A 110.62(18) . 4_675 ?
W10 O4D K1B 108.2(4) . 4_675 ?
W1 O7D K2 148.3(2) . . ?
W8 O9D K3 134.0(2) . . ?
W8 O9D K3A 141.8(3) . . ?
W9 O10D K2 127.6(2) . 1_655 ?
W7 O11D K1A 156.5(2) . . ?
W7 O11D K1B 163.5(4) . . ?
C2A C1A As1A 117.2(6) . . ?
C2A C1A C6A 121.4(7) . . ?
C6A C1A As1A 121.2(6) . . ?
C1A C2A H2A 121.1 . . ?
C1A C2A C3A 117.7(9) . . ?
C3A C2A H2A 121.1 . . ?
C2A C3A H3A 119.2 . . ?
C4A C3A C2A 121.6(10) . . ?
C4A C3A H3A 119.2 . . ?
C3A C4A H4A 120.2 . . ?
C5A C4A C3A 119.6(8) . . ?
C5A C4A H4A 120.2 . . ?
C4A C5A H5A 119.6 . . ?
C4A C5A C6A 120.8(9) . . ?
C6A C5A H5A 119.6 . . ?
C1A C6A H6A 120.6 . . ?
C5A C6A C1A 118.8(9) . . ?
C5A C6A H6A 120.6 . . ?
C2B C1B As1B 121.6(4) . . ?
C6B C1B As1B 117.3(4) . . ?
C6B C1B C2B 121.0(5) . . ?
C1B C2B H2B 120.6 . . ?
C1B C2B C3B 118.7(5) . . ?
C3B C2B H2B 120.6 . . ?
C2B C3B H3B 119.7 . . ?
C4B C3B C2B 120.6(6) . . ?
C4B C3B H3B 119.7 . . ?
C3B C4B H4B 119.8 . . ?
C3B C4B C5B 120.4(6) . . ?
C5B C4B H4B 119.8 . . ?
C4B C5B H5B 120.5 . . ?
C6B C5B C4B 119.0(6) . . ?
C6B C5B H5B 120.5 . . ?
C1B C6B H6B 119.8 . . ?
C5B C6B C1B 120.3(6) . . ?
C5B C6B H6B 119.8 . . ?
O2C B1 O1C 106.3(3) . . ?
O3C B1 O1C 106.4(4) . . ?
O3C B1 O2C 111.2(4) . . ?
O4C B1 O1C 107.0(4) . . ?
O4C B1 O2C 112.4(4) . . ?
O4C B1 O3C 113.0(4) . . ?
O8 K1A W10 31.02(7) 4_576 4_576 ?
O8 K1A O4F 75.9(2) 4_576 . ?
O8 K1A O4G 101.2(2) 4_576 . ?
O8 K1A O3H 59.00(16) 4_576 . ?
O1A K1A W10 91.23(8) 4_676 4_576 ?
O1A K1A O8 121.88(11) 4_676 4_576 ?
O1A K1A O4D 66.59(11) 4_676 4_576 ?
O1A K1A O3F 142.37(16) 4_676 . ?
O1A K1A O4F 107.05(17) 4_676 . ?
O1A K1A O4G 134.4(2) 4_676 . ?
O1A K1A O3H 127.63(18) 4_676 . ?
O4D K1A W10 25.06(7) 4_576 4_576 ?
O4D K1A O8 56.08(10) 4_576 4_576 ?
O4D K1A O3F 123.35(15) 4_576 . ?
O4D K1A O4F 99.8(2) 4_576 . ?
O4D K1A O4G 146.8(2) 4_576 . ?
O4D K1A O3H 85.37(17) 4_576 . ?
O11D K1A W10 148.45(12) . 4_576 ?
O11D K1A O8 142.42(14) . 4_576 ?
O11D K1A O1A 77.77(12) . 4_676 ?
O11D K1A O4D 136.70(14) . 4_576 ?
O11D K1A O3F 73.21(14) . . ?
O11D K1A O4F 67.3(2) . . ?
O11D K1A O4G 76.3(2) . . ?
O11D K1A O3H 137.34(18) . . ?
O11D K1A O4H 130.9(3) . . ?
O3F K1A W10 101.12(12) . 4_576 ?
O3F K1A O8 73.51(14) . 4_576 ?
O3F K1A O4F 39.11(17) . . ?
O3F K1A O4G 59.8(2) . . ?
O3F K1A O3H 90.0(2) . . ?
O4F K1A W10 88.5(2) . 4_576 ?
O4G K1A W10 128.5(2) . 4_576 ?
O4G K1A O4F 96.6(2) . . ?
O4G K1A O3H 61.5(2) . . ?
O3H K1A W10 72.18(14) . 4_576 ?
O3H K1A O4F 121.2(2) . . ?
O4H K1A W10 77.6(2) . 4_576 ?
O4H K1A O8 84.0(3) . 4_576 ?
O4H K1A O1A 89.4(2) . 4_676 ?
O4H K1A O4D 74.1(2) . 4_576 ?
O4H K1A O3F 127.8(2) . . ?
O4H K1A O4F 158.7(3) . . ?
O4H K1A O4G 80.2(3) . . ?
O4H K1A O3H 39.1(2) . . ?
O2D K2 W9 85.71(9) 4_576 1_455 ?
O2D K2 O10D 73.20(12) 4_576 1_455 ?
O2D K2 O4G 104.8(2) 4_576 . ?
O2D K2 O3I 154.53(19) 4_576 . ?
O2D K2 O4I 132.30(16) 4_576 . ?
O7D K2 W9 86.09(9) . 1_455 ?
O7D K2 O2D 121.38(13) . 4_576 ?
O7D K2 O10D 80.87(13) . 1_455 ?
O7D K2 O3F 68.49(15) . . ?
O7D K2 O4G 80.8(2) . . ?
O7D K2 O3I 68.99(14) . . ?
O7D K2 O4I 105.90(15) . . ?
O10D K2 W9 19.31(9) 1_455 1_455 ?
O10D K2 O4G 156.7(2) 1_455 . ?
O10D K2 O3I 86.85(18) 1_455 . ?
O10D K2 O4I 111.20(18) 1_455 . ?
O3F K2 W9 115.54(14) . 1_455 ?
O3F K2 O2D 63.62(14) . 4_576 ?
O3F K2 O10D 96.47(16) . 1_455 ?
O3F K2 O4G 63.4(2) . . ?
O3F K2 O3I 136.18(18) . . ?
O3F K2 O4I 150.8(2) . . ?
O4G K2 W9 166.2(2) . 1_455 ?
O4G K2 O4I 87.6(3) . . ?
O3I K2 W9 71.25(16) . 1_455 ?
O3I K2 O4G 99.7(3) . . ?
O3I K2 O4I 41.56(15) . . ?
O4I K2 W9 91.90(15) . 1_455 ?
O3K K2 W9 79.4(2) 1_455 1_455 ?
O3K K2 O2D 66.5(2) 1_455 4_576 ?
O3K K2 O7D 163.1(2) 1_455 . ?
O3K K2 O10D 88.0(2) 1_455 1_455 ?
O3K K2 O3F 125.9(2) 1_455 . ?
O3K K2 O4G 112.8(3) 1_455 . ?
O3K K2 O3I 97.9(2) 1_455 . ?
O3K K2 O4I 66.3(2) 1_455 . ?
O3D K3 O9D 68.73(16) 3_666 . ?
O3D K3 O3G 144.8(3) 3_666 . ?
O3D K3 N2J 69.29(16) 3_666 2_546 ?
O3D K3 O1W 115.3(3) 3_666 . ?
O9D K3 O3G 83.2(2) . . ?
O9D K3 N2J 91.83(19) . 2_546 ?
O9D K3 O1W 143.9(3) . . ?
O3G K3 N2J 91.6(3) . 2_546 ?
O3J K3 O3D 71.46(19) 2_546 3_666 ?
O3J K3 O9D 71.20(19) 2_546 . ?
O3J K3 O3G 79.8(3) 2_546 . ?
O3J K3 N2J 22.81(15) 2_546 2_546 ?
O3J K3 O1W 144.9(3) 2_546 . ?
O4J K3 O3D 71.48(19) 2_546 3_666 ?
O4J K3 O9D 112.8(2) 2_546 . ?
O4J K3 O3G 102.3(3) 2_546 . ?
O4J K3 N2J 22.81(15) 2_546 2_546 ?
O4J K3 O3J 45.61(18) 2_546 2_546 ?
O4J K3 O1W 101.7(3) 2_546 . ?
O4K K3 O3D 95.4(3) . 3_666 ?
O4K K3 O9D 71.8(3) . . ?
O4K K3 O3G 95.6(3) . . ?
O4K K3 N2J 161.1(3) . 2_546 ?
O4K K3 O3J 143.0(3) . 2_546 ?
O4K K3 O4J 161.9(3) . 2_546 ?
O4K K3 O1W 72.1(3) . . ?
O1W K3 O3G 99.9(3) . . ?
O1W K3 N2J 123.8(3) . 2_546 ?
H1EA C1E H1EB 109.5 . . ?
H1EA C1E H1EC 109.5 . . ?
H1EB C1E H1EC 109.5 . . ?
N2E C1E H1EA 109.5 . . ?
N2E C1E H1EB 109.5 . . ?
N2E C1E H1EC 109.5 . . ?
O3E N2E C1E 119.1(6) . . ?
O3E N2E O4E 121.1(6) . . ?
O4E N2E C1E 119.8(6) . . ?
H1FA C1F H1FB 109.5 . . ?
H1FA C1F H1FC 109.5 . . ?
H1FB C1F H1FC 109.5 . . ?
N2F C1F H1FA 109.5 . . ?
N2F C1F H1FB 109.5 . . ?
N2F C1F H1FC 109.5 . . ?
O3F N2F C1F 118.3(7) . . ?
O3F N2F O4F 123.0(9) . . ?
O4F N2F C1F 118.6(9) . . ?
K2 O3F K1A 114.2(2) . . ?
K2 O3F K1B 133.5(4) . . ?
N2F O3F K1A 109.8(5) . . ?
N2F O3F K2 132.0(5) . . ?
N2F O3F K1B 88.8(6) . . ?
N2F O4F K1A 87.0(7) . . ?
N2F O4F K1B 100.8(8) . . ?
H1GA C1G H1GB 109.5 . . ?
H1GA C1G H1GC 109.5 . . ?
H1GB C1G H1GC 109.5 . . ?
N2G C1G H1GA 109.5 . . ?
N2G C1G H1GB 109.5 . . ?
N2G C1G H1GC 109.5 . . ?
O3G N2G C1G 114.8(11) . . ?
O4G N2G C1G 119.7(11) . . ?
O4G N2G O3G 125.4(13) . . ?
N2G O3G K3 147.7(10) . . ?
N2G O3G K3A 141.2(10) . . ?
K2 O4G K1A 103.2(3) . . ?
N2G O4G K1A 118.1(9) . . ?
N2G O4G K2 138.5(9) . . ?
H1HA C1H H1HB 109.5 . . ?
H1HA C1H H1HC 109.5 . . ?
H1HB C1H H1HC 109.5 . . ?
N2H C1H H1HA 109.5 . . ?
N2H C1H H1HB 109.5 . . ?
N2H C1H H1HC 109.5 . . ?
O3H N2H C1H 119.5(9) . . ?
O3H N2H O4H 121.8(10) . . ?
O4H N2H C1H 118.7(9) . . ?
N2H O3H K1A 84.0(6) . . ?
N2H O4H K1A 113.7(8) . . ?
H1IA C1I H1IB 109.5 . . ?
H1IA C1I H1IC 109.5 . . ?
H1IB C1I H1IC 109.5 . . ?
N2I C1I H1IA 109.5 . . ?
N2I C1I H1IB 109.5 . . ?
N2I C1I H1IC 109.5 . . ?
O3I N2I C1I 118.3(6) . . ?
O4I N2I C1I 118.8(6) . . ?
O4I N2I O3I 122.9(7) . . ?
N2I O3I K2 101.2(4) . . ?
N2I O4I K2 91.8(5) . . ?
H1JA C1J H1JB 109.5 . . ?
H1JA C1J H1JC 109.5 . . ?
H1JB C1J H1JC 109.5 . . ?
N2J C1J H1JA 109.5 . . ?
N2J C1J H1JB 109.5 . . ?
N2J C1J H1JC 109.5 . . ?
C1J N2J K3 178.7(5) . 2_556 ?
C1J N2J K3A 168.2(4) . 2_556 ?
O3J N2J K3 61.8(4) . 2_556 ?
O3J N2J C1J 119.4(6) . . ?
O3J N2J O4J 122.5(7) . . ?
O3J N2J K3A 54.5(4) . 2_556 ?
O4J N2J K3 60.7(5) . 2_556 ?
O4J N2J C1J 118.1(6) . . ?
O4J N2J K3A 69.2(5) . 2_556 ?
N2J O3J K3 95.4(5) . 2_556 ?
N2J O3J K3A 102.5(5) . 2_556 ?
K3 O4J K3A 13.25(11) 2_556 2_556 ?
N2J O4J K3 96.5(5) . 2_556 ?
N2J O4J K1B 115.9(6) . . ?
N2J O4J K3A 87.2(5) . 2_556 ?
K3A O4J K1B 147.5(4) 2_556 . ?
H1KA C1K H1KB 109.5 . . ?
H1KA C1K H1KC 109.5 . . ?
H1KB C1K H1KC 109.5 . . ?
N2K C1K H1KA 109.5 . . ?
N2K C1K H1KB 109.5 . . ?
N2K C1K H1KC 109.5 . . ?
O3K N2K C1K 115.4(9) . . ?
O4K N2K C1K 122.4(9) . . ?
O4K N2K O3K 122.0(9) . . ?
N2K O3K K2 147.7(7) . 1_655 ?
N2K O4K K3 158.8(7) . . ?
N2K O4K K3A 157.4(7) . . ?
O8 K1B W10 33.36(18) 4_576 4_576 ?
O8 K1B O4J 92.5(4) 4_576 . ?
O4D K1B W10 27.03(18) 4_576 4_576 ?
O4D K1B O8 58.1(3) 4_576 4_576 ?
O4D K1B O3F 133.0(6) 4_576 . ?
O4D K1B O4J 87.3(5) 4_576 . ?
O11D K1B W10 172.2(6) . 4_576 ?
O11D K1B O8 145.6(6) . 4_576 ?
O11D K1B O4D 148.5(7) . 4_576 ?
O11D K1B O3F 74.4(4) . . ?
O11D K1B O4J 106.4(5) . . ?
O3F K1B W10 107.4(5) . 4_576 ?
O3F K1B O8 74.9(4) . 4_576 ?
O3F K1B O4J 97.3(5) . . ?
O4F K1B W10 106.5(5) . 4_576 ?
O4F K1B O8 89.3(5) . 4_576 ?
O4F K1B O4D 128.6(7) . 4_576 ?
O4F K1B O11D 80.3(5) . . ?
O4F K1B O3F 45.9(3) . . ?
O4F K1B O4J 52.8(4) . . ?
O4J K1B W10 81.1(4) . 4_576 ?
O3D K3A W3 8.63(12) 3_666 3_666 ?
O3D K3A O3G 160.8(3) 3_666 . ?
O3D K3A N2J 76.5(2) 3_666 2_546 ?
O3D K3A O3J 83.5(2) 3_666 2_546 ?
O3D K3A O4J 76.6(2) 3_666 2_546 ?
O3D K3A O4K 107.9(3) 3_666 . ?
O9D K3A W3 92.56(19) . 3_666 ?
O9D K3A O3D 86.7(2) . 3_666 ?
O9D K3A O3G 86.6(3) . . ?
O9D K3A N2J 106.1(3) . 2_546 ?
O9D K3A O3J 84.8(3) . 2_546 ?
O9D K3A O4J 129.2(3) . 2_546 ?
O9D K3A O4K 81.7(3) . . ?
O3G K3A W3 155.6(3) . 3_666 ?
N2J K3A W3 68.74(15) 2_546 3_666 ?
N2J K3A O3G 88.1(3) 2_546 . ?
O3J K3A W3 77.67(19) 2_546 3_666 ?
O3J K3A O3G 78.0(3) 2_546 . ?
O3J K3A N2J 22.96(16) 2_546 2_546 ?
O3J K3A O4J 46.23(19) 2_546 2_546 ?
O4J K3A W3 67.92(17) 2_546 3_666 ?
O4J K3A O3G 93.9(3) 2_546 . ?
O4J K3A N2J 23.57(14) 2_546 2_546 ?
O4K K3A W3 115.1(3) . 3_666 ?
O4K K3A O3G 88.9(3) . . ?
O4K K3A N2J 171.5(4) . 2_546 ?
O4K K3A O3J 161.7(4) . 2_546 ?
O4K K3A O4J 149.1(3) . 2_546 ?
C2X C1X C6X 121.8(13) . . ?
C1X C2X H2X 121.0 . . ?
C1X C2X C3X 118.0(16) . . ?
C3X C2X H2X 121.0 . . ?
C2X C3X H3X 119.1 . . ?
C4X C3X C2X 121.8(17) . . ?
C4X C3X H3X 119.1 . . ?
C3X C4X H4X 120.7 . . ?
C3X C4X C5X 118.6(16) . . ?
C5X C4X H4X 120.7 . . ?
C4X C5X H5X 118.7 . . ?
C4X C5X C6X 122.7(17) . . ?
C6X C5X H5X 118.7 . . ?
C1X C6X H6X 121.6 . . ?
C5X C6X C1X 116.8(15) . . ?
C5X C6X H6X 121.6 . . ?

loop_
_geom_bond_atom_site_label_1
_geom_bond_atom_site_label_2
_geom_bond_distance
_geom_bond_site_symmetry_2
_geom_bond_publ_flag
W1 O1 1.994(4) . ?
W1 O11 1.906(4) . ?
W1 O12 1.900(4) . ?
W1 O18 1.835(4) . ?
W1 O1C 2.463(3) . ?
W1 O7D 1.712(4) . ?
W2 O2 1.998(4) . ?
W2 O10 1.881(4) . ?
W2 O11 1.913(4) . ?
W2 O17 1.855(4) . ?
W2 O1C 2.486(3) . ?
W2 O8D 1.707(4) . ?
W3 O9 1.920(4) . ?
W3 O10 1.921(4) . ?
W3 O15 1.879(4) . ?
W3 O16 1.905(4) . ?
W3 O2C 2.394(3) . ?
W3 O3D 1.709(4) . ?
W4 O3 1.991(4) . ?
W4 O4 1.896(4) . ?
W4 O8 1.872(4) . ?
W4 O9 1.903(4) . ?
W4 O2C 2.399(3) . ?
W4 O2D 1.704(3) . ?
W5 O4 1.875(3) . ?
W5 O5 1.983(4) . ?
W5 O6 1.926(4) . ?
W5 O7 1.865(4) . ?
W5 O3C 2.401(4) . ?
W5 O1D 1.707(4) . ?
W6 O6 1.891(4) . ?
W6 O12 1.893(4) . ?
W6 O13 1.930(4) . ?
W6 O19 1.911(4) . ?
W6 O3C 2.391(3) . ?
W6 O6D 1.714(4) . ?
W7 O18 1.968(4) . ?
W7 O19 1.873(4) . ?
W7 O23 1.919(4) . ?
W7 O24 1.891(4) . ?
W7 O4C 2.373(4) . ?
W7 O11D 1.708(4) . ?
W8 O16 1.890(4) . ?
W8 O17 1.935(4) . ?
W8 O22 1.904(4) . ?
W8 O23 1.903(4) . ?
W8 O4C 2.376(4) . ?
W8 O9D 1.707(4) . ?
W9 O20 1.906(4) . ?
W9 O21 1.883(4) . ?
W9 O22 1.922(4) . ?
W9 O24 1.937(4) . ?
W9 O4C 2.348(3) . ?
W9 O10D 1.711(4) . ?
W10 O8 1.968(4) . ?
W10 O14 1.872(4) . ?
W10 O15 1.951(4) . ?
W10 O21 1.894(4) . ?
W10 O2C 2.305(4) . ?
W10 O4D 1.711(4) . ?
W11 O7 1.963(4) . ?
W11 O13 1.902(4) . ?
W11 O14 1.934(4) . ?
W11 O20 1.890(4) . ?
W11 O3C 2.333(3) . ?
W11 O5D 1.706(4) . ?
As1A O1 1.705(4) . ?
As1A O5 1.699(4) . ?
As1A O1A 1.659(4) . ?
As1A C1A 1.895(5) . ?
As1B O2 1.694(4) . ?
As1B O3 1.693(4) . ?
As1B O1B 1.678(4) . ?
As1B C1B 1.895(5) . ?
O8 K1A 2.963(4) 4_675 ?
O8 K1B 2.930(16) 4_675 ?
O1A K1A 2.820(4) 4_575 ?
O1C B1 1.560(6) . ?
O1C H1C 0.95(2) . ?
O2C B1 1.511(6) . ?
O3C B1 1.507(6) . ?
O4C B1 1.479(6) . ?
O2D K2 2.804(4) 4_675 ?
O3D K3 2.803(6) 3_666 ?
O3D K3A 2.342(7) 3_666 ?
O4D K1A 2.822(4) 4_675 ?
O4D K1B 2.652(16) 4_675 ?
O7D K2 2.777(4) . ?
O9D K3 2.875(6) . ?
O9D K3A 2.327(7) . ?
O10D K2 2.830(5) 1_655 ?
O11D K1A 2.661(4) . ?
O11D K1B 2.644(16) . ?
C1A C2A 1.391(10) . ?
C1A C6A 1.393(10) . ?
C2A H2A 0.9500 . ?
C2A C3A 1.392(11) . ?
C3A H3A 0.9500 . ?
C3A C4A 1.377(14) . ?
C4A H4A 0.9500 . ?
C4A C5A 1.376(15) . ?
C5A H5A 0.9500 . ?
C5A C6A 1.386(12) . ?
C6A H6A 0.9500 . ?
C1B C2B 1.385(8) . ?
C1B C6B 1.382(7) . ?
C2B H2B 0.9500 . ?
C2B C3B 1.388(8) . ?
C3B H3B 0.9500 . ?
C3B C4B 1.374(10) . ?
C4B H4B 0.9500 . ?
C4B C5B 1.403(10) . ?
C5B H5B 0.9500 . ?
C5B C6B 1.377(8) . ?
C6B H6B 0.9500 . ?
K1A O3F 2.897(6) . ?
K1A O4F 3.343(12) . ?
K1A O4G 3.141(11) . ?
K1A O3H 3.339(10) . ?
K1A O4H 2.748(10) . ?
K2 O3F 2.788(6) . ?
K2 O4G 2.947(12) . ?
K2 O3I 2.892(6) . ?
K2 O4I 3.085(7) . ?
K2 O3K 2.716(7) 1_455 ?
K3 O3G 3.066(13) . ?
K3 N2J 3.113(7) 2_546 ?
K3 O3J 2.756(8) 2_546 ?
K3 O4J 2.733(9) 2_546 ?
K3 O4K 2.459(8) . ?
K3 O1W 2.986(12) . ?
C1E H1EA 0.9800 . ?
C1E H1EB 0.9800 . ?
C1E H1EC 0.9800 . ?
C1E N2E 1.472(8) . ?
N2E O3E 1.216(6) . ?
N2E O4E 1.220(7) . ?
C1F H1FA 0.9800 . ?
C1F H1FB 0.9800 . ?
C1F H1FC 0.9800 . ?
C1F N2F 1.469(10) . ?
N2F O3F 1.209(8) . ?
N2F O4F 1.215(8) . ?
O3F K1B 2.839(17) . ?
O4F K1B 2.59(2) . ?
C1G H1GA 0.9800 . ?
C1G H1GB 0.9800 . ?
C1G H1GC 0.9800 . ?
C1G N2G 1.464(11) . ?
N2G O3G 1.247(10) . ?
N2G O4G 1.198(10) . ?
O3G K3A 3.329(14) . ?
C1H H1HA 0.9800 . ?
C1H H1HB 0.9800 . ?
C1H H1HC 0.9800 . ?
C1H N2H 1.468(9) . ?
N2H O3H 1.198(9) . ?
N2H O4H 1.221(10) . ?
C1I H1IA 0.9800 . ?
C1I H1IB 0.9800 . ?
C1I H1IC 0.9800 . ?
C1I N2I 1.476(8) . ?
N2I O3I 1.216(7) . ?
N2I O4I 1.207(7) . ?
C1J H1JA 0.9800 . ?
C1J H1JB 0.9800 . ?
C1J H1JC 0.9800 . ?
C1J N2J 1.471(8) . ?
N2J O3J 1.213(7) . ?
N2J O4J 1.215(7) . ?
N2J K3A 3.034(8) 2_556 ?
O3J K3A 2.531(9) 2_556 ?
O4J K1B 3.399(18) . ?
O4J K3A 2.840(10) 2_556 ?
C1K H1KA 0.9800 . ?
C1K H1KB 0.9800 . ?
C1K H1KC 0.9800 . ?
C1K N2K 1.447(9) . ?
N2K O3K 1.220(8) . ?
N2K O4K 1.189(8) . ?
O4K K3A 2.479(9) . ?
C1X C2X 1.381(15) . ?
C1X C6X 1.405(15) . ?
C2X H2X 0.9500 . ?
C2X C3X 1.398(16) . ?
C3X H3X 0.9500 . ?
C3X C4X 1.370(19) . ?
C4X H4X 0.9500 . ?
C4X C5X 1.371(19) . ?
C5X H5X 0.9500 . ?
C5X C6X 1.390(17) . ?
C6X H6X 0.9500 . ?

loop_
_geom_torsion_atom_site_label_1
_geom_torsion_atom_site_label_2
_geom_torsion_atom_site_label_3
_geom_torsion_atom_site_label_4
_geom_torsion
_geom_torsion_site_symmetry_1
_geom_torsion_site_symmetry_2
_geom_torsion_site_symmetry_3
_geom_torsion_site_symmetry_4
_geom_torsion_publ_flag
W1 O1C B1 O2C -178.9(2) . . . . ?
W1 O1C B1 O3C -60.3(4) . . . . ?
W1 O1C B1 O4C 60.8(4) . . . . ?
W2 O1C B1 O2C 60.4(4) . . . . ?
W2 O1C B1 O3C 179.0(2) . . . . ?
W2 O1C B1 O4C -60.0(4) . . . . ?
W3 O2C B1 O1C -61.2(4) . . . . ?
W3 O2C B1 O3C -176.7(2) . . . . ?
W3 O2C B1 O4C 55.5(5) . . . . ?
W4 O2C B1 O1C 60.3(4) . . . . ?
W4 O2C B1 O3C -55.1(5) . . . . ?
W4 O2C B1 O4C 177.1(3) . . . . ?
W5 O3C B1 O1C -62.7(4) . . . . ?
W5 O3C B1 O2C 52.7(5) . . . . ?
W5 O3C B1 O4C -179.8(3) . . . . ?
W6 O3C B1 O1C 59.7(4) . . . . ?
W6 O3C B1 O2C 175.1(2) . . . . ?
W6 O3C B1 O4C -57.4(5) . . . . ?
W7 O4C B1 O1C -62.3(4) . . . . ?
W7 O4C B1 O2C -178.7(3) . . . . ?
W7 O4C B1 O3C 54.4(5) . . . . ?
W8 O4C B1 O1C 59.1(4) . . . . ?
W8 O4C B1 O2C -57.3(5) . . . . ?
W8 O4C B1 O3C 175.8(3) . . . . ?
W9 O4C B1 O1C 178.7(2) . . . . ?
W9 O4C B1 O2C 62.3(5) . . . . ?
W9 O4C B1 O3C -64.5(5) . . . . ?
W10 O2C B1 O1C -179.7(2) . . . . ?
W10 O2C B1 O3C 64.9(4) . . . . ?
W10 O2C B1 O4C -62.9(4) . . . . ?
W11 O3C B1 O1C 178.1(2) . . . . ?
W11 O3C B1 O2C -66.5(4) . . . . ?
W11 O3C B1 O4C 61.0(5) . . . . ?
As1A C1A C2A C3A 176.6(7) . . . . ?
As1A C1A C6A C5A -177.6(8) . . . . ?
As1B C1B C2B C3B 178.9(5) . . . . ?
As1B C1B C6B C5B -178.8(5) . . . . ?
O1 W1 O12 W6 -136.1(4) . . . . ?
O1 W1 O18 W7 46.0(8) . . . . ?
O1 W1 O7D K2 147.6(4) . . . . ?
O1 As1A O5 W5 -122.9(4) . . . . ?
O1 As1A O1A K1A 101.3(3) . . . 4_575 ?
O1 As1A C1A C2A -20.6(8) . . . . ?
O1 As1A C1A C6A 155.0(8) . . . . ?
O2 W2 O10 W3 138.4(4) . . . . ?
O2 W2 O17 W8 -47.4(8) . . . . ?
O2 As1B O3 W4 124.5(3) . . . . ?
O2 As1B C1B C2B -19.7(5) . . . . ?
O2 As1B C1B C6B 157.4(4) . . . . ?
O3 W4 O4 W5 45.3(5) . . . . ?
O3 W4 O8 W10 2.8(6) . . . . ?
O3 W4 O8 K1A 166.4(3) . . . 4_675 ?
O3 W4 O2D K2 142.0(4) . . . 4_675 ?
O3 As1B O2 W2 -52.1(3) . . . . ?
O3 As1B C1B C2B 100.3(5) . . . . ?
O3 As1B C1B C6B -82.6(5) . . . . ?
O4 W4 O8 W10 83.6(2) . . . . ?
O4 W4 O8 K1A -112.8(3) . . . 4_675 ?
O4 W4 O8 K1B -144.1(5) . . . 4_675 ?
O4 W4 O2D K2 56.2(5) . . . 4_675 ?
O4 W5 O7 W11 -86.7(2) . . . . ?
O5 W5 O4 W4 -46.9(5) . . . . ?
O5 W5 O7 W11 3.7(6) . . . . ?
O5 As1A O1 W1 55.4(3) . . . . ?
O5 As1A O1A K1A -147.1(2) . . . 4_575 ?
O5 As1A C1A C2A -135.2(7) . . . . ?
O5 As1A C1A C6A 40.3(9) . . . . ?
O6 W5 O4 W4 16.7(9) . . . . ?
O6 W5 O7 W11 71.2(2) . . . . ?
O6 W6 O12 W1 131.3(4) . . . . ?
O7 W5 O4 W4 113.6(5) . . . . ?
O7 W11 O20 W9 31.6(8) . . . . ?
O8 W4 O4 W5 -114.7(5) . . . . ?
O8 W4 O2D K2 -39.3(5) . . . 4_675 ?
O8 W10 O14 W11 128.2(4) . . . . ?
O8 W10 O21 W9 -54.3(8) . . . . ?
O8 W10 O4D K1A -1.43(19) . . . 4_675 ?
O8 W10 O4D K1B -24.4(4) . . . 4_675 ?
O9 W3 O15 W10 73.4(2) . . . . ?
O9 W3 O3D K3 56.4(5) . . . 3_666 ?
O9 W3 O3D K3A 74.7(8) . . . 3_666 ?
O9 W4 O4 W5 -17.4(8) . . . . ?
O9 W4 O8 W10 -74.2(2) . . . . ?
O9 W4 O8 K1A 89.4(3) . . . 4_675 ?
O9 W4 O8 K1B 58.1(5) . . . 4_675 ?
O9 W4 O2D K2 -130.8(4) . . . 4_675 ?
O10 W2 O17 W8 24.0(4) . . . . ?
O10 W3 O15 W10 -8.3(6) . . . . ?
O10 W3 O3D K3 145.8(5) . . . 3_666 ?
O10 W3 O3D K3A 164.1(8) . . . 3_666 ?
O11 W1 O12 W6 -69.8(6) . . . . ?
O11 W1 O18 W7 131.3(4) . . . . ?
O11 W1 O7D K2 61.2(4) . . . . ?
O11 W2 O10 W3 68.0(6) . . . . ?
O11 W2 O17 W8 -130.2(4) . . . . ?
O12 W1 O18 W7 -24.1(4) . . . . ?
O12 W1 O7D K2 -125.9(4) . . . . ?
O12 W6 O6 W5 -85.9(2) . . . . ?
O13 W6 O6 W5 73.6(2) . . . . ?
O13 W6 O12 W1 44.6(7) . . . . ?
O13 W11 O20 W9 124.0(4) . . . . ?
O14 W10 O21 W9 35.3(4) . . . . ?
O14 W10 O4D K1A -93.41(18) . . . 4_675 ?
O14 W10 O4D K1B -116.4(4) . . . 4_675 ?
O14 W11 O20 W9 -36.1(4) . . . . ?
O15 W3 O3D K3 -34.6(5) . . . 3_666 ?
O15 W3 O3D K3A -16.2(8) . . . 3_666 ?
O15 W10 O14 W11 47.5(7) . . . . ?
O15 W10 O21 W9 -125.8(4) . . . . ?
O15 W10 O4D K1A 85.33(18) . . . 4_675 ?
O15 W10 O4D K1B 62.4(4) . . . 4_675 ?
O16 W3 O15 W10 -86.2(2) . . . . ?
O16 W3 O3D K3 -127.3(5) . . . 3_666 ?
O16 W3 O3D K3A -109.0(8) . . . 3_666 ?
O16 W8 O9D K3 -173.4(3) . . . . ?
O16 W8 O9D K3A -172.4(4) . . . . ?
O17 W2 O10 W3 -24.9(4) . . . . ?
O17 W8 O16 W3 36.6(5) . . . . ?
O17 W8 O9D K3 -85.9(3) . . . . ?
O17 W8 O9D K3A -84.9(4) . . . . ?
O18 W1 O12 W6 25.8(4) . . . . ?
O18 W1 O7D K2 -34.8(4) . . . . ?
O18 W7 O19 W6 -34.9(4) . . . . ?
O18 W7 O24 W9 -2.1(6) . . . . ?
O18 W7 O11D K1A 25.5(6) . . . . ?
O18 W7 O11D K1B -42.5(15) . . . . ?
O19 W6 O6 W5 -2.4(6) . . . . ?
O19 W6 O12 W1 -28.0(4) . . . . ?
O19 W7 O24 W9 -87.3(2) . . . . ?
O19 W7 O11D K1A 113.0(6) . . . . ?
O19 W7 O11D K1B 45.0(15) . . . . ?
O20 W9 O21 W10 -34.9(4) . . . . ?
O20 W9 O10D K2 -169.2(2) . . . 1_655 ?
O21 W9 O10D K2 -79.8(3) . . . 1_655 ?
O21 W10 O14 W11 -34.6(4) . . . . ?
O21 W10 O4D K1A 175.19(17) . . . 4_675 ?
O21 W10 O4D K1B 152.2(4) . . . 4_675 ?
O22 W8 O16 W3 -124.3(5) . . . . ?
O22 W8 O9D K3 94.1(3) . . . . ?
O22 W8 O9D K3A 95.1(4) . . . . ?
O22 W9 O21 W10 124.9(4) . . . . ?
O22 W9 O10D K2 12.7(3) . . . 1_655 ?
O23 W7 O19 W6 29.3(8) . . . . ?
O23 W7 O24 W9 72.5(2) . . . . ?
O23 W7 O11D K1A -61.7(6) . . . . ?
O23 W7 O11D K1B -129.7(15) . . . . ?
O23 W8 O16 W3 -35.6(8) . . . . ?
O23 W8 O9D K3 3.4(3) . . . . ?
O23 W8 O9D K3A 4.4(4) . . . . ?
O24 W7 O19 W6 124.1(4) . . . . ?
O24 W7 O11D K1A -151.8(6) . . . . ?
O24 W7 O11D K1B 140.2(15) . . . . ?
O24 W9 O21 W10 39.7(8) . . . . ?
O24 W9 O10D K2 101.6(2) . . . 1_655 ?
O1A As1A O1 W1 168.6(3) . . . . ?
O1A As1A O5 W5 122.6(4) . . . . ?
O1A As1A C1A C2A 102.5(8) . . . . ?
O1A As1A C1A C6A -81.9(9) . . . . ?
O1B As1B O2 W2 -165.5(3) . . . . ?
O1B As1B O3 W4 -120.6(3) . . . . ?
O1B As1B C1B C2B -140.8(5) . . . . ?
O1B As1B C1B C6B 36.2(5) . . . . ?
O1C W1 O12 W6 -55.2(4) . . . . ?
O1C W1 O18 W7 58.6(4) . . . . ?
O1C W2 O10 W3 56.3(4) . . . . ?
O1C W2 O17 W8 -57.9(4) . . . . ?
O2C W3 O15 W10 -1.87(18) . . . . ?
O2C W4 O4 W5 -40.1(5) . . . . ?
O2C W4 O8 W10 1.14(18) . . . . ?
O2C W4 O8 K1A 164.8(3) . . . 4_675 ?
O2C W4 O8 K1B 133.4(5) . . . 4_675 ?
O2C W10 O14 W11 52.5(4) . . . . ?
O2C W10 O21 W9 -51.0(4) . . . . ?
O2C W10 O4D K1A 38.4(9) . . . 4_675 ?
O2C W10 O4D K1B 15.4(10) . . . 4_675 ?
O3C W5 O4 W4 39.2(5) . . . . ?
O3C W5 O7 W11 -3.48(18) . . . . ?
O3C W6 O6 W5 -0.38(19) . . . . ?
O3C W6 O12 W1 55.8(4) . . . . ?
O3C W11 O20 W9 48.4(4) . . . . ?
O4C W7 O19 W6 49.6(4) . . . . ?
O4C W7 O24 W9 -2.0(2) . . . . ?
O4C W8 O16 W3 -49.4(4) . . . . ?
O4C W9 O21 W10 49.6(4) . . . . ?
O1D W5 O4 W4 -145.4(5) . . . . ?
O1D W5 O7 W11 170.9(2) . . . . ?
O2D W4 O4 W5 144.3(5) . . . . ?
O2D W4 O8 W10 -173.4(2) . . . . ?
O2D W4 O8 K1A -9.7(3) . . . 4_675 ?
O2D W4 O8 K1B -41.1(6) . . . 4_675 ?
O3D W3 O15 W10 172.7(2) . . . . ?
O4D W10 O14 W11 -136.3(4) . . . . ?
O4D W10 O21 W9 137.1(4) . . . . ?
O5D W11 O20 W9 -136.4(4) . . . . ?
O6D W6 O6 W5 172.6(2) . . . . ?
O6D W6 O12 W1 -128.1(4) . . . . ?
O7D W1 O12 W6 127.0(4) . . . . ?
O7D W1 O18 W7 -126.8(4) . . . . ?
O8D W2 O10 W3 -125.5(4) . . . . ?
O8D W2 O17 W8 127.6(4) . . . . ?
O9D W8 O16 W3 135.6(5) . . . . ?
O10D W9 O21 W10 -136.2(4) . . . . ?
O11D W7 O19 W6 -135.4(4) . . . . ?
O11D W7 O24 W9 170.6(2) . . . . ?
C1A As1A O1 W1 -64.0(3) . . . . ?
C1A As1A O5 W5 -4.9(5) . . . . ?
C1A As1A O1A K1A -22.3(4) . . . 4_575 ?
C1A C2A C3A C4A 1.7(13) . . . . ?
C2A C1A C6A C5A -2.2(15) . . . . ?
C2A C3A C4A C5A -3.1(17) . . . . ?
C3A C4A C5A C6A 1.9(18) . . . . ?
C4A C5A C6A C1A 0.7(17) . . . . ?
C6A C1A C2A C3A 1.0(12) . . . . ?
C1B As1B O2 W2 73.7(3) . . . . ?
C1B As1B O3 W4 -0.8(4) . . . . ?
C1B C2B C3B C4B -0.9(11) . . . . ?
C2B C1B C6B C5B -1.7(10) . . . . ?
C2B C3B C4B C5B -0.5(12) . . . . ?
C3B C4B C5B C6B 0.8(12) . . . . ?
C4B C5B C6B C1B 0.3(11) . . . . ?
C6B C1B C2B C3B 2.0(9) . . . . ?
C1F N2F O3F K1A -168.2(7) . . . . ?
C1F N2F O3F K2 -12.8(12) . . . . ?
C1F N2F O3F K1B -167.9(9) . . . . ?
C1F N2F O4F K1A 170.4(8) . . . . ?
C1F N2F O4F K1B 166.5(8) . . . . ?
O3F N2F O4F K1A -9.7(9) . . . . ?
O3F N2F O4F K1B -13.6(12) . . . . ?
O4F N2F O3F K1A 11.9(11) . . . . ?
O4F N2F O3F K2 167.3(8) . . . . ?
O4F N2F O3F K1B 12.1(11) . . . . ?
C1G N2G O3G K3 -6(2) . . . . ?
C1G N2G O3G K3A 8.7(17) . . . . ?
C1G N2G O4G K1A -173.6(7) . . . . ?
C1G N2G O4G K2 0.7(19) . . . . ?
O3G N2G O4G K1A 7.5(17) . . . . ?
O3G N2G O4G K2 -178.2(8) . . . . ?
O4G N2G O3G K3 172.9(10) . . . . ?
O4G N2G O3G K3A -172.3(9) . . . . ?
C1H N2H O3H K1A 171.0(8) . . . . ?
C1H N2H O4H K1A -167.5(6) . . . . ?
O3H N2H O4H K1A 14.2(13) . . . . ?
O4H N2H O3H K1A -10.7(10) . . . . ?
C1I N2I O3I K2 164.1(5) . . . . ?
C1I N2I O4I K2 -165.6(5) . . . . ?
O3I N2I O4I K2 16.4(8) . . . . ?
O4I N2I O3I K2 -17.9(9) . . . . ?
C1J N2J O3J K3 -179.3(5) . . . 2_556 ?
C1J N2J O3J K3A -168.0(5) . . . 2_556 ?
C1J N2J O4J K3 179.3(5) . . . 2_556 ?
C1J N2J O4J K1B 13.6(8) . . . . ?
C1J N2J O4J K3A 169.8(5) . . . 2_556 ?
O3J N2J O4J K3 -2.7(7) . . . 2_556 ?
O3J N2J O4J K1B -168.4(6) . . . . ?
O3J N2J O4J K3A -12.2(7) . . . 2_556 ?
O4J N2J O3J K3 2.7(7) . . . 2_556 ?
O4J N2J O3J K3A 14.0(8) . . . 2_556 ?
C1K N2K O3K K2 -84.1(14) . . . 1_655 ?
C1K N2K O4K K3 25(3) . . . . ?
C1K N2K O4K K3A 66(2) . . . . ?
O3K N2K O4K K3 -159.4(18) . . . . ?
O3K N2K O4K K3A -118(2) . . . . ?
O4K N2K O3K K2 99.5(14) . . . 1_655 ?
K3A N2J O4J K1B -156.2(5) 2_556 . . . ?
C1X C2X C3X C4X 0(2) . . . . ?
C2X C1X C6X C5X 6(3) . . . . ?
C2X C3X C4X C5X 1(4) . . . . ?
C3X C4X C5X C6X 2(4) . . . . ?
C4X C5X C6X C1X -6(4) . . . . ?
C6X C1X C2X C3X -3.3(17) . . . . ?
